data_4312302
loop_
_publ_author_name
'Merii Kato'
'Tomoaki Tanase'

_publ_contact_author_address
;
    Department of Chemistry, Faculty of Science, Nara Women's University, 
 Kitauoya-higashi-machi, Nara 630-8285, Japan
;
_publ_contact_author_email tanase@cc.nara-wu.ac.jp
_publ_contact_author_fax +81-742-20-3399
_publ_contact_author_name ' Tomoaki Tanae'
_publ_contact_author_phone +81-742-20-3399
_publ_section_title
;
 Tetranuclear Copper(II) Complex with Glucose-1-phosphate and Its
 Phosphate Ester Exchange with ATP
;
_journal_name_full 'Inorganic Chemistry'
_journal_page_first 8
_journal_page_last 10
_journal_paper_doi 10.1021/ic0487631
_journal_volume 44
_journal_year 2005
_chemical_formula_sum 'C60 H89 Cu4 N11 O45 P2'
_chemical_formula_weight 2000.52
_space_group_IT_number 4
_symmetry_cell_setting monoclinic
_symmetry_space_group_name_Hall 'P 2yb'
_symmetry_space_group_name_H-M 'P 1 21 1'
_atom_sites_solution_hydrogens geom
_atom_sites_solution_primary direct
_atom_sites_solution_secondary difmap
_cell_angle_alpha 90.00
_cell_angle_beta 101.660(3)
_cell_angle_gamma 90.00
_cell_formula_units_Z 4
_cell_length_a 15.4537(11)
_cell_length_b 31.618(2)
_cell_length_c 16.6979(11)
_cell_measurement_reflns_used 17870
_cell_measurement_temperature 153(2)
_cell_measurement_theta_max 27.5
_cell_measurement_theta_min 3.0
_cell_volume 7990.5(9)
_computing_cell_refinement CRYSTALCLEAR
_computing_data_collection CRYSTALCLEAR
_computing_data_reduction 'teXsan Ver. 1.11'
_computing_molecular_graphics ORTEP
_computing_structure_refinement 'SHELXL-97 (Sheldrick, 1997)'
_computing_structure_solution 'DIRDIF Patty'
_diffrn_ambient_temperature 153(2)
_diffrn_detector_area_resol_mean 14.62
_diffrn_measured_fraction_theta_full 0.903
_diffrn_measured_fraction_theta_max 0.903
_diffrn_measurement_device_type 'Rigaku/MSC Mercury CCD'
_diffrn_measurement_method \w
_diffrn_radiation_monochromator graphite
_diffrn_radiation_source 'rotating anode'
_diffrn_radiation_type MoK\a
_diffrn_radiation_wavelength 0.71070
_diffrn_reflns_av_R_equivalents 0.0455
_diffrn_reflns_av_sigmaI/netI 0.0697
_diffrn_reflns_limit_h_max 19
_diffrn_reflns_limit_h_min -19
_diffrn_reflns_limit_k_max 40
_diffrn_reflns_limit_k_min -40
_diffrn_reflns_limit_l_max 21
_diffrn_reflns_limit_l_min -21
_diffrn_reflns_number 68331
_diffrn_reflns_theta_full 27.48
_diffrn_reflns_theta_max 27.48
_diffrn_reflns_theta_min 3.02
_exptl_absorpt_coefficient_mu 1.200
_exptl_absorpt_correction_T_max 1.000
_exptl_absorpt_correction_T_min 0.787
_exptl_absorpt_correction_type multi-scan
_exptl_absorpt_process_details 'Jacobson, R. (1998) Private communication'
_exptl_crystal_colour blue
_exptl_crystal_density_diffrn 1.663
_exptl_crystal_density_method 'not measured'
_exptl_crystal_description Prism
_exptl_crystal_F_000 4128
_exptl_crystal_size_max 0.350
_exptl_crystal_size_mid 0.350
_exptl_crystal_size_min 0.20
_refine_diff_density_max 0.971
_refine_diff_density_min -0.589
_refine_diff_density_rms 0.094
_refine_ls_abs_structure_details 'Flack H D (1983), Acta Cryst. A39, 876-881'
_refine_ls_abs_structure_Flack 0.000(7)
_refine_ls_extinction_coef 0.00024(17)
_refine_ls_extinction_expression Fc^*^=kFc[1+0.001xFc^2^\l^3^/sin(2\q)]^-1/4^
_refine_ls_extinction_method SHELXL
_refine_ls_goodness_of_fit_ref 1.020
_refine_ls_hydrogen_treatment noref
_refine_ls_matrix_type full
_refine_ls_number_parameters 2199
_refine_ls_number_reflns 31336
_refine_ls_number_restraints 1
_refine_ls_restrained_S_all 1.020
_refine_ls_R_factor_all 0.0686
_refine_ls_R_factor_gt 0.0517
_refine_ls_shift/su_max 1.511
_refine_ls_shift/su_mean 0.002
_refine_ls_structure_factor_coef Fsqd
_refine_ls_weighting_details 'calc w=1/[\s^2^(Fo^2^)+(0.0815P)^2^+0.0436P] where P=(Fo^2^+2Fc^2^)/3'
_refine_ls_weighting_scheme calc
_refine_ls_wR_factor_gt 0.1241
_refine_ls_wR_factor_ref 0.1357
_reflns_number_gt 31336
_reflns_number_total 31385
_reflns_threshold_expression >2sigma(I)
_cod_data_source_file ic0487631si20041105_085204_1.cif
_cod_data_source_block '[Cu4(Glc-1-P)2(phen)4(H2O)2]'
_cod_depositor_comments
;
The following automatic conversions were performed:

data name '_atom_site_symetry_multiplicity' was replaced with
'_atom_site_symmetry_multiplicity' as specified in the replacement
file 'data/replacement-values/replacement_tags.lst'.

Automatic conversion script
Id: cif_correct_tags 9268 2022-04-12 08:56:07Z antanas 
;
_cod_original_sg_symbol_H-M 'P 21'
_cod_database_code 4312302

loop_
_symmetry_equiv_pos_as_xyz
'x, y, z'
'-x, y+1/2, -z'

loop_
_atom_site_label
_atom_site_type_symbol
_atom_site_fract_x
_atom_site_fract_y
_atom_site_fract_z
_atom_site_U_iso_or_equiv
_atom_site_adp_type
_atom_site_occupancy
_atom_site_symmetry_multiplicity
_atom_site_calc_flag
_atom_site_refinement_flags
_atom_site_disorder_assembly
_atom_site_disorder_group
Cu1 Cu -0.10667(4) 0.38701(2) -1.01815(4) 0.02700(15) Uani 1 1 d . . .
Cu2 Cu 0.09131(4) 0.38236(2) -0.90569(4) 0.02883(16) Uani 1 1 d . . .
Cu3 Cu -0.11934(4) 0.498996(19) -1.02273(4) 0.02184(14) Uani 1 1 d . . .
Cu4 Cu 0.11535(4) 0.49097(2) -0.83906(4) 0.02414(14) Uani 1 1 d . . .
Cu5 Cu 0.57947(4) 0.29026(2) -0.44890(4) 0.02473(15) Uani 1 1 d . . .
Cu6 Cu 0.37618(4) 0.27932(2) -0.57236(4) 0.02640(15) Uani 1 1 d . . .
Cu7 Cu 0.57544(4) 0.18299(2) -0.36597(4) 0.02213(14) Uani 1 1 d . . .
Cu8 Cu 0.36649(4) 0.171116(19) -0.57216(4) 0.02250(14) Uani 1 1 d . . .
P1 P 0.06959(9) 0.46088(4) -1.01515(8) 0.0215(3) Uani 1 1 d . . .
P2 P -0.07119(9) 0.44486(4) -0.86677(8) 0.0210(3) Uani 1 1 d . . .
P3 P 0.55432(8) 0.20824(4) -0.54983(8) 0.0192(3) Uani 1 1 d . . .
P4 P 0.39118(9) 0.22759(4) -0.41631(9) 0.0241(3) Uani 1 1 d . . .
O1 O 0.0004(3) 0.35498(12) -0.9831(3) 0.0330(9) Uani 1 1 d . . .
O2 O 0.4777(3) 0.31287(12) -0.5244(2) 0.0305(9) Uani 1 1 d . . .
O3 O -0.0496(3) 0.56191(13) -0.9908(3) 0.0370(10) Uani 1 1 d . . .
O4 O 0.0290(3) 0.54513(12) -0.8253(3) 0.0385(10) Uani 1 1 d . . .
O5 O 0.4751(2) 0.13004(12) -0.3641(2) 0.0278(8) Uani 1 1 d . . .
O6 O 0.4570(2) 0.11538(12) -0.5542(2) 0.0297(8) Uani 1 1 d . . .
O11 O 0.0927(2) 0.47504(12) -1.1010(2) 0.0256(8) Uani 1 1 d . . .
O12 O 0.1908(3) 0.54523(12) -1.1405(3) 0.0335(9) Uani 1 1 d . . .
O13 O 0.1400(3) 0.53129(15) -1.3121(2) 0.0387(10) Uani 1 1 d . . .
O14 O 0.0517(3) 0.45220(14) -1.3553(3) 0.0446(11) Uani 1 1 d . . .
O15 O 0.1866(2) 0.42947(12) -1.1516(2) 0.0313(9) Uani 1 1 d . . .
O16 O 0.2289(4) 0.37430(18) -1.2696(4) 0.0704(16) Uani 1 1 d . . .
O17 O -0.0307(2) 0.45655(11) -1.0347(2) 0.0226(8) Uani 1 1 d . . .
O18 O 0.1154(2) 0.41875(12) -0.9928(2) 0.0279(8) Uani 1 1 d . . .
O19 O 0.1038(2) 0.49613(12) -0.9560(2) 0.0268(8) Uani 1 1 d . . .
O21 O -0.0889(2) 0.44326(12) -0.7756(2) 0.0258(8) Uani 1 1 d . . .
O22 O -0.0756(3) 0.47894(13) -0.6268(2) 0.0362(9) Uani 1 1 d . . .
O23 O -0.1235(3) 0.40535(14) -0.5449(3) 0.0402(10) Uani 1 1 d . . .
O24 O -0.2001(3) 0.33898(13) -0.6544(3) 0.0384(10) Uani 1 1 d . . .
O25 O -0.2408(2) 0.43276(12) -0.7889(2) 0.0294(9) Uani 1 1 d . . .
O26 O -0.3958(3) 0.38528(15) -0.7781(3) 0.0448(11) Uani 1 1 d . . .
O27 O -0.1134(2) 0.48486(11) -0.9078(2) 0.0240(8) Uani 1 1 d . . .
O28 O -0.1097(3) 0.40451(12) -0.9079(2) 0.0277(8) Uani 1 1 d . . .
O29 O 0.0293(2) 0.44395(11) -0.8520(2) 0.0228(7) Uani 1 1 d . . .
O31 O 0.5800(2) 0.18919(11) -0.6312(2) 0.0226(7) Uani 1 1 d . . .
O32 O 0.6439(3) 0.22197(12) -0.7590(2) 0.0383(10) Uani 1 1 d . . .
O33 O 0.6521(3) 0.14525(12) -0.8537(2) 0.0302(9) Uani 1 1 d . . .
O34 O 0.6146(3) 0.06954(12) -0.7715(2) 0.0288(8) Uani 1 1 d . . .
O35 O 0.6973(2) 0.14098(11) -0.6014(2) 0.0243(8) Uani 1 1 d . . .
O36 O 0.7650(3) 0.05641(13) -0.5789(2) 0.0360(10) Uani 1 1 d . . .
O37 O 0.5782(2) 0.17538(11) -0.4818(2) 0.0238(8) Uani 1 1 d . . .
O38 O 0.6048(2) 0.24895(11) -0.5305(2) 0.0259(8) Uani 1 1 d . . .
O39 O 0.4550(2) 0.21474(11) -0.5765(2) 0.0233(8) Uani 1 1 d . . .
O41 O 0.3534(2) 0.22849(12) -0.3332(2) 0.0302(8) Uani 1 1 d . . .
O42 O 0.3622(3) 0.27347(14) -0.1894(3) 0.0445(11) Uani 1 1 d . . .
O43 O 0.2436(4) 0.2227(2) -0.1165(3) 0.0656(15) Uani 1 1 d . . .
O44 O 0.1605(4) 0.15534(16) -0.2248(3) 0.0598(14) Uani 1 1 d . . .
O45 O 0.2006(3) 0.23712(14) -0.3672(3) 0.0403(10) Uani 1 1 d . . .
O46 O 0.0253(3) 0.21076(18) -0.3858(3) 0.0611(15) Uani 1 1 d . . .
O47 O 0.3556(3) 0.26622(12) -0.4643(3) 0.0318(9) Uani 1 1 d . . .
O48 O 0.4903(2) 0.22889(12) -0.3878(2) 0.0258(8) Uani 1 1 d . . .
O49 O 0.3600(2) 0.18603(11) -0.4586(2) 0.0254(8) Uani 1 1 d . . .
O101 O 0.0299(5) 0.1747(3) 0.0032(4) 0.098(2) Uani 1 1 d . . .
O102 O 0.0312(5) 0.1933(3) -0.1193(5) 0.115(3) Uani 1 1 d . . .
O103 O 0.1081(8) 0.1377(3) -0.0669(6) 0.125(4) Uani 1 1 d . . .
O104 O 0.4191(3) 0.15727(14) -0.0793(3) 0.0471(11) Uani 1 1 d . . .
O105 O 0.5006(3) 0.16980(14) 0.0394(3) 0.0412(10) Uani 1 1 d . . .
O106 O 0.5352(3) 0.11888(13) -0.0351(3) 0.0392(10) Uani 1 1 d . . .
O107 O 0.7896(6) 0.3089(2) 0.0688(5) 0.103(3) Uani 1 1 d . . .
O108 O 0.7011(5) 0.2572(2) 0.1076(4) 0.083(2) Uani 1 1 d . . .
O109 O 0.8472(5) 0.2485(2) 0.1151(5) 0.095(2) Uani 1 1 d . . .
O110 O -0.4140(4) 0.47736(19) -0.7365(4) 0.0704(16) Uani 1 1 d . . .
O111 O -0.4505(4) 0.4662(2) -0.8648(4) 0.0794(19) Uani 1 1 d . . .
O112 O -0.3904(7) 0.52586(19) -0.8163(5) 0.116(3) Uani 1 1 d . . .
O113 O 0.4772(5) 0.97832(18) 0.4303(4) 0.096(3) Uani 1 1 d . . .
O114 O 0.4277(6) 0.9517(2) 0.5335(6) 0.104(3) Uani 1 1 d . . .
O115 O 0.5333(7) 0.9204(2) 0.4883(6) 0.122(3) Uani 1 1 d . . .
O116 O 0.8755(4) 0.2196(2) 0.3720(5) 0.094(2) Uani 1 1 d . . .
O117 O 0.8725(3) 0.2047(2) 0.4984(4) 0.093(3) Uani 1 1 d . . .
O118 O 0.9418(3) 0.16386(15) 0.4291(3) 0.0491(12) Uani 1 1 d . . .
O201 O -0.3035(4) 0.52915(17) -0.6179(3) 0.0600(14) Uani 1 1 d . . .
O202 O -0.2368(5) 0.4617(2) -0.4924(4) 0.086(2) Uani 1 1 d . . .
O203 O -0.1487(3) 0.30070(15) -0.5044(3) 0.0472(11) Uani 1 1 d . . .
O204 O 0.5965(4) 0.74771(19) 0.0099(4) 0.0734(17) Uani 1 1 d . . .
O205 O 0.5056(6) 0.8836(3) -0.0393(5) 0.119(3) Uani 1 1 d . . .
O206 O 0.5936(4) 0.93072(17) 0.1015(4) 0.0622(14) Uani 1 1 d . . .
O207 O 0.6709(3) 0.85087(17) 0.1244(4) 0.0673(17) Uani 1 1 d . . .
O208 O 0.7548(7) 0.8828(4) 0.4135(6) 0.150(4) Uani 1 1 d . . .
O209 O 0.9529(3) 0.88873(18) 0.4656(3) 0.0588(14) Uani 1 1 d . . .
O210 O 0.9742(5) 0.8025(2) 0.4162(5) 0.118(3) Uani 1 1 d . . .
O211 O 0.5989(3) 0.61242(15) 0.2311(3) 0.0484(11) Uani 1 1 d . . .
O212 O 0.8013(5) 0.5812(2) 0.3112(6) 0.118(3) Uani 1 1 d . . .
O213 O 0.9814(3) 0.55515(15) 0.3303(3) 0.0502(12) Uani 1 1 d . . .
O214 O 0.5694(3) 0.37665(14) 0.3836(3) 0.0470(11) Uani 1 1 d . . .
O215 O 0.6541(3) 0.29213(12) 0.3381(3) 0.0361(9) Uani 1 1 d . . .
O216 O 0.1084(4) 0.28079(17) -1.1022(4) 0.0655(15) Uani 1 1 d . . .
O217 O 0.2072(3) 0.34798(14) -1.0305(3) 0.0471(11) Uani 1 1 d . . .
O218 O 0.3969(4) 0.48728(17) -0.9810(3) 0.0646(15) Uani 1 1 d . . .
O219 O -0.0492(4) 0.2618(2) -1.0077(5) 0.097(2) Uani 1 1 d . . .
O220 O -0.0263(3) 0.50890(14) -1.4730(3) 0.0457(11) Uani 1 1 d . . .
O221 O 0.5865(3) -0.01907(15) -0.7653(3) 0.0534(12) Uani 1 1 d . . .
O222 O 0.6467(6) -0.0577(2) -0.6204(4) 0.123(4) Uani 1 1 d . . .
O223 O 0.8987(3) 0.11380(14) -0.7173(3) 0.0403(10) Uani 1 1 d . . .
O224 O 0.9287(3) 0.08265(15) -0.4953(3) 0.0480(11) Uani 1 1 d . . .
O225 O -0.0783(3) 0.08970(15) -0.9345(3) 0.0527(12) Uani 1 1 d . . .
O226 O 0.5446(5) 0.3018(2) 0.0249(4) 0.089(2) Uani 1 1 d . . .
O227 O 0.3820(4) 0.04579(15) 0.4889(3) 0.0534(13) Uani 1 1 d . . .
O228 O 0.6805(3) 0.33895(12) -0.4854(2) 0.0333(9) Uani 1 1 d . . .
O229 O 0.3629(3) 0.55869(13) -1.0685(2) 0.0349(9) Uani 1 1 d . . .
O230 O -0.1704(3) 0.15834(14) -0.8640(3) 0.0407(10) Uani 1 1 d . . .
N11 N -0.2275(3) 0.41146(14) -1.0608(3) 0.0288(10) Uani 1 1 d . . .
N12 N -0.1156(3) 0.37351(16) -1.1384(3) 0.0343(11) Uani 1 1 d . . .
N21 N 0.0700(4) 0.35346(17) -0.8043(3) 0.0404(13) Uani 1 1 d . . .
N22 N 0.2094(3) 0.39566(15) -0.8330(3) 0.0338(11) Uani 1 1 d . . .
N31 N -0.2354(3) 0.52994(14) -1.0304(3) 0.0246(9) Uani 1 1 d . . .
N32 N -0.1530(3) 0.50434(13) -1.1460(3) 0.0211(9) Uani 1 1 d . . .
N41 N 0.1535(3) 0.48266(15) -0.7176(3) 0.0284(10) Uani 1 1 d . . .
N42 N 0.2299(3) 0.52278(15) -0.8234(3) 0.0294(10) Uani 1 1 d . . .
N51 N 0.6861(3) 0.27061(14) -0.3636(3) 0.0285(10) Uani 1 1 d . . .
N52 N 0.5509(3) 0.31932(14) -0.3496(3) 0.0273(10) Uani 1 1 d . . .
N61 N 0.3755(3) 0.29098(15) -0.6895(3) 0.0324(11) Uani 1 1 d . . .
N62 N 0.2541(3) 0.25471(14) -0.6234(3) 0.0313(11) Uani 1 1 d . . .
N71 N 0.6899(3) 0.15244(14) -0.3342(3) 0.0257(10) Uani 1 1 d . . .
N72 N 0.5953(3) 0.19264(13) -0.2439(3) 0.0240(9) Uani 1 1 d . . .
N81 N 0.3351(3) 0.16668(14) -0.6961(3) 0.0242(9) Uani 1 1 d . . .
N82 N 0.2570(3) 0.13627(14) -0.5811(3) 0.0249(10) Uani 1 1 d . . .
N101 N 0.0565(6) 0.1686(4) -0.0602(5) 0.089(3) Uani 1 1 d . . .
N102 N 0.4856(3) 0.14806(16) -0.0244(3) 0.0324(11) Uani 1 1 d . . .
N103 N 0.7803(6) 0.2720(2) 0.0983(5) 0.072(2) Uani 1 1 d . . .
N104 N -0.4194(5) 0.4898(2) -0.8060(4) 0.0571(16) Uani 1 1 d . . .
N105 N 0.4777(8) 0.9501(3) 0.4815(7) 0.094(3) Uani 1 1 d . . .
N106 N 0.8969(4) 0.1956(2) 0.4337(4) 0.0548(17) Uani 1 1 d . . .
C11 C 0.1792(3) 0.46947(17) -1.1169(3) 0.0255(11) Uani 1 1 d . . .
C12 C 0.1942(4) 0.50470(19) -1.1752(3) 0.0302(12) Uani 1 1 d . . .
C13 C 0.1246(3) 0.50064(19) -1.2540(3) 0.0315(13) Uani 1 1 d . . .
C14 C 0.1279(4) 0.4576(2) -1.2909(4) 0.0356(14) Uani 1 1 d . . .
C15 C 0.1239(4) 0.4225(2) -1.2262(4) 0.0371(14) Uani 1 1 d . . .
C16 C 0.1408(5) 0.3782(2) -1.2527(5) 0.0503(17) Uani 1 1 d . . .
C21 C -0.1679(4) 0.45722(17) -0.7528(3) 0.0261(11) Uani 1 1 d . . .
C22 C -0.1517(4) 0.45406(18) -0.6593(3) 0.0281(12) Uani 1 1 d . . .
C23 C -0.1384(4) 0.40880(18) -0.6325(3) 0.0304(12) Uani 1 1 d . . .
C24 C -0.2177(4) 0.38278(18) -0.6731(4) 0.0320(12) Uani 1 1 d . . .
C25 C -0.2354(4) 0.38857(17) -0.7661(3) 0.0284(12) Uani 1 1 d . . .
C26 C -0.3219(4) 0.36946(19) -0.8092(4) 0.0369(14) Uani 1 1 d . . .
C31 C 0.6704(3) 0.18059(16) -0.6350(3) 0.0228(10) Uani 1 1 d . . .
C32 C 0.6788(4) 0.18253(17) -0.7245(3) 0.0268(11) Uani 1 1 d . . .
C33 C 0.6334(3) 0.14601(17) -0.7732(3) 0.0221(11) Uani 1 1 d . . .
C34 C 0.6636(3) 0.10433(16) -0.7306(3) 0.0227(11) Uani 1 1 d . . .
C35 C 0.6477(4) 0.10626(16) -0.6436(3) 0.0255(11) Uani 1 1 d . . .
C36 C 0.6726(4) 0.06750(18) -0.5933(4) 0.0325(13) Uani 1 1 d . . .
C41 C 0.2799(4) 0.25416(19) -0.3240(4) 0.0355(14) Uani 1 1 d . . .
C42 C 0.2795(4) 0.2573(2) -0.2334(4) 0.0384(14) Uani 1 1 d . . .
C43 C 0.2577(4) 0.2162(2) -0.1994(4) 0.0402(15) Uani 1 1 d . . .
C44 C 0.1742(4) 0.1972(2) -0.2494(4) 0.0433(16) Uani 1 1 d . . .
C45 C 0.1795(4) 0.19601(19) -0.3393(4) 0.0364(14) Uani 1 1 d . . .
C46 C 0.0950(4) 0.1832(3) -0.3954(5) 0.0520(18) Uani 1 1 d . . .
C101 C -0.2830(4) 0.42872(18) -1.0195(4) 0.0323(13) Uani 1 1 d . . .
C102 C -0.3643(4) 0.44649(19) -1.0589(4) 0.0390(14) Uani 1 1 d . . .
C103 C -0.3861(4) 0.44594(19) -1.1429(4) 0.0402(15) Uani 1 1 d . . .
C104 C -0.3303(4) 0.42753(18) -1.1875(4) 0.0344(14) Uani 1 1 d . . .
C105 C -0.3479(5) 0.4240(2) -1.2746(4) 0.0468(19) Uani 1 1 d . . .
C106 C -0.2931(5) 0.4032(2) -1.3150(4) 0.0490(19) Uani 1 1 d . . .
C107 C -0.2119(4) 0.3856(2) -1.2716(4) 0.0407(15) Uani 1 1 d . . .
C108 C -0.1495(5) 0.3626(2) -1.3069(4) 0.0484(19) Uani 1 1 d . . .
C109 C -0.0769(5) 0.3472(2) -1.2590(4) 0.0487(19) Uani 1 1 d . . .
C110 C -0.0612(4) 0.3521(2) -1.1734(4) 0.0400(15) Uani 1 1 d . . .
C111 C -0.1920(4) 0.38995(18) -1.1856(3) 0.0298(12) Uani 1 1 d . . .
C112 C -0.2508(4) 0.41053(18) -1.1446(4) 0.0306(13) Uani 1 1 d . . .
C113 C -0.0028(5) 0.3342(2) -0.7924(5) 0.051(2) Uani 1 1 d . . .
C114 C -0.0115(7) 0.3204(3) -0.7150(6) 0.073(3) Uani 1 1 d . . .
C115 C 0.0526(8) 0.3262(3) -0.6505(6) 0.071(3) Uani 1 1 d . . .
C116 C 0.1347(7) 0.3463(2) -0.6597(5) 0.064(3) Uani 1 1 d . . .
C117 C 0.2081(7) 0.3525(2) -0.5952(5) 0.064(2) Uani 1 1 d . . .
C118 C 0.2803(7) 0.3733(3) -0.6099(4) 0.068(3) Uani 1 1 d . . .
C119 C 0.2859(5) 0.3890(2) -0.6909(5) 0.0527(19) Uani 1 1 d . . .
C120 C 0.3558(6) 0.4115(2) -0.7111(5) 0.063(3) Uani 1 1 d . . .
C121 C 0.3550(5) 0.4255(2) -0.7914(5) 0.053(2) Uani 1 1 d . . .
C122 C 0.2776(4) 0.4172(2) -0.8515(4) 0.0390(15) Uani 1 1 d . . .
C123 C 0.2125(5) 0.3822(2) -0.7549(4) 0.0437(17) Uani 1 1 d . . .
C124 C 0.1372(5) 0.3596(2) -0.7399(4) 0.0414(16) Uani 1 1 d . . .
C125 C -0.2759(4) 0.5408(2) -0.9708(4) 0.0350(14) Uani 1 1 d . . .
C126 C -0.3585(4) 0.5604(2) -0.9865(4) 0.0421(15) Uani 1 1 d . . .
C127 C -0.3996(4) 0.5697(2) -1.0663(4) 0.0370(14) Uani 1 1 d . . .
C128 C -0.3580(4) 0.55806(17) -1.1306(4) 0.0275(12) Uani 1 1 d . . .
C129 C -0.3961(4) 0.56455(18) -1.2143(4) 0.0299(13) Uani 1 1 d . . .
C130 C -0.3555(4) 0.55177(19) -1.2731(4) 0.0320(13) Uani 1 1 d . . .
C131 C -0.2696(3) 0.53018(17) -1.2534(4) 0.0270(12) Uani 1 1 d . . .
C132 C -0.2246(4) 0.51432(18) -1.3127(3) 0.0265(12) Uani 1 1 d . . .
C133 C -0.1452(4) 0.49468(19) -1.2861(3) 0.0312(12) Uani 1 1 d . . .
C134 C -0.1106(3) 0.49023(18) -1.2023(3) 0.0243(11) Uani 1 1 d . . .
C135 C -0.2306(3) 0.52447(15) -1.1714(3) 0.0189(10) Uani 1 1 d . . .
C136 C -0.2755(3) 0.53846(17) -1.1087(3) 0.0233(11) Uani 1 1 d . . .
C137 C 0.1113(4) 0.46336(19) -0.6676(3) 0.0309(12) Uani 1 1 d . . .
C138 C 0.1466(4) 0.46020(19) -0.5817(3) 0.0339(13) Uani 1 1 d . . .
C139 C 0.2284(4) 0.47732(18) -0.5519(4) 0.0364(14) Uani 1 1 d . . .
C140 C 0.2753(4) 0.49727(18) -0.6053(3) 0.0329(13) Uani 1 1 d . . .
C141 C 0.3619(4) 0.5154(2) -0.5798(4) 0.0420(16) Uani 1 1 d . . .
C142 C 0.4021(4) 0.5360(2) -0.6340(4) 0.0396(15) Uani 1 1 d . . .
C143 C 0.3589(4) 0.5405(2) -0.7181(4) 0.0384(15) Uani 1 1 d . . .
C144 C 0.3956(4) 0.5610(2) -0.7778(4) 0.0461(17) Uani 1 1 d . . .
C145 C 0.3476(5) 0.5635(2) -0.8561(5) 0.0482(17) Uani 1 1 d . . .
C146 C 0.2648(4) 0.5433(2) -0.8772(4) 0.0349(14) Uani 1 1 d . . .
C147 C 0.2765(4) 0.52180(18) -0.7443(3) 0.0268(12) Uani 1 1 d . . .
C148 C 0.2340(3) 0.50037(16) -0.6880(3) 0.0262(11) Uani 1 1 d . . .
C149 C 0.7561(4) 0.24763(18) -0.3742(4) 0.0296(12) Uani 1 1 d . . .
C150 C 0.8260(4) 0.23859(19) -0.3097(4) 0.0367(14) Uani 1 1 d . . .
C151 C 0.8248(4) 0.25183(19) -0.2322(4) 0.0394(15) Uani 1 1 d . . .
C152 C 0.7518(4) 0.27583(19) -0.2192(3) 0.0328(13) Uani 1 1 d . . .
C153 C 0.7403(4) 0.2921(2) -0.1414(4) 0.0384(14) Uani 1 1 d . . .
C154 C 0.6680(5) 0.3135(2) -0.1337(4) 0.0403(15) Uani 1 1 d . . .
C155 C 0.6001(4) 0.32415(18) -0.2025(4) 0.0302(13) Uani 1 1 d . . .
C156 C 0.5246(4) 0.34830(19) -0.1999(4) 0.0362(14) Uani 1 1 d . . .
C157 C 0.4646(4) 0.35665(18) -0.2702(4) 0.0355(14) Uani 1 1 d . . .
C158 C 0.4807(4) 0.34169(18) -0.3441(4) 0.0325(13) Uani 1 1 d . . .
C159 C 0.6095(4) 0.30999(17) -0.2795(4) 0.0290(12) Uani 1 1 d . . .
C160 C 0.6850(4) 0.28512(17) -0.2870(3) 0.0273(12) Uani 1 1 d . . .
C161 C 0.4392(4) 0.30790(18) -0.7236(4) 0.0326(13) Uani 1 1 d . . .
C162 C 0.4299(5) 0.3159(2) -0.8063(4) 0.0428(15) Uani 1 1 d . . .
C163 C 0.3518(5) 0.3053(2) -0.8590(4) 0.0428(16) Uani 1 1 d . . .
C164 C 0.2836(4) 0.28624(18) -0.8268(4) 0.0330(13) Uani 1 1 d . . .
C165 C 0.1996(5) 0.2719(2) -0.8757(4) 0.0450(17) Uani 1 1 d . . .
C166 C 0.1392(4) 0.2526(2) -0.8410(4) 0.0422(16) Uani 1 1 d . . .
C167 C 0.1550(4) 0.2457(2) -0.7555(4) 0.0389(15) Uani 1 1 d . . .
C168 C 0.0939(4) 0.2259(2) -0.7151(4) 0.0422(15) Uani 1 1 d . . .
C169 C 0.1131(4) 0.2215(2) -0.6326(5) 0.0447(17) Uani 1 1 d . . .
C170 C 0.1950(4) 0.23721(18) -0.5863(4) 0.0351(14) Uani 1 1 d . . .
C171 C 0.2336(4) 0.25962(17) -0.7056(4) 0.0292(12) Uani 1 1 d . . .
C172 C 0.2995(4) 0.27954(18) -0.7427(4) 0.0313(13) Uani 1 1 d . . .
C173 C 0.7375(4) 0.13490(19) -0.3833(4) 0.0343(13) Uani 1 1 d . . .
C174 C 0.8230(4) 0.1188(2) -0.3526(4) 0.0463(17) Uani 1 1 d . . .
C175 C 0.8564(5) 0.1189(2) -0.2707(4) 0.0468(17) Uani 1 1 d . . .
C176 C 0.8053(4) 0.1364(2) -0.2170(4) 0.0370(14) Uani 1 1 d . . .
C177 C 0.8349(4) 0.1389(2) -0.1297(4) 0.0427(16) Uani 1 1 d . . .
C178 C 0.7863(5) 0.1592(2) -0.0837(4) 0.0439(16) Uani 1 1 d . . .
C179 C 0.7020(4) 0.17760(18) -0.1188(3) 0.0337(13) Uani 1 1 d . . .
C180 C 0.6493(5) 0.20094(19) -0.0751(4) 0.0381(15) Uani 1 1 d . . .
C181 C 0.5734(4) 0.21872(19) -0.1172(4) 0.0371(14) Uani 1 1 d . . .
C182 C 0.5467(4) 0.21429(17) -0.2010(3) 0.0297(12) Uani 1 1 d . . .
C183 C 0.6717(3) 0.17447(17) -0.2035(3) 0.0259(11) Uani 1 1 d . . .
C184 C 0.7225(4) 0.15317(17) -0.2527(3) 0.0277(12) Uani 1 1 d . . .
C185 C 0.3782(4) 0.18188(18) -0.7513(4) 0.0290(12) Uani 1 1 d . . .
C186 C 0.3442(4) 0.17810(18) -0.8347(3) 0.0315(13) Uani 1 1 d . . .
C187 C 0.2639(4) 0.15910(19) -0.8614(4) 0.0349(14) Uani 1 1 d . . .
C188 C 0.2174(4) 0.14276(17) -0.8050(3) 0.0290(12) Uani 1 1 d . . .
C189 C 0.1333(4) 0.12212(19) -0.8250(4) 0.0326(13) Uani 1 1 d . . .
C190 C 0.0935(4) 0.10563(19) -0.7671(4) 0.0305(13) Uani 1 1 d . . .
C191 C 0.1340(3) 0.10922(18) -0.6812(3) 0.0271(12) Uani 1 1 d . . .
C192 C 0.0979(4) 0.0930(2) -0.6181(4) 0.0344(13) Uani 1 1 d . . .
C193 C 0.1430(4) 0.09774(19) -0.5389(4) 0.0345(13) Uani 1 1 d . . .
C194 C 0.2223(4) 0.12001(17) -0.5227(3) 0.0292(12) Uani 1 1 d . . .
C195 C 0.2138(4) 0.13027(16) -0.6608(3) 0.0255(11) Uani 1 1 d . . .
C196 C 0.2572(4) 0.14667(15) -0.7226(3) 0.0238(11) Uani 1 1 d . . .
H1 H 0.2221 0.4718 -1.0674 0.038 Uiso 1 1 d . . .
H2 H 0.2511 0.5007 -1.1877 0.038 Uiso 1 1 d . . .
H3 H 0.0674 0.5048 -1.2425 0.038 Uiso 1 1 d . . .
H4 H 0.1807 0.4542 -1.3121 0.038 Uiso 1 1 d . . .
H5 H 0.0656 0.4231 -1.2140 0.038 Uiso 1 1 d . . .
H6 H 0.0985 0.3713 -1.3021 0.038 Uiso 1 1 d . . .
H7 H 0.1335 0.3583 -1.2118 0.038 Uiso 1 1 d . . .
H8 H -0.3188 0.3395 -0.8039 0.038 Uiso 1 1 d . . .
H9 H -0.3308 0.3763 -0.8666 0.038 Uiso 1 1 d . . .
H10 H -0.1785 0.4860 -0.7689 0.038 Uiso 1 1 d . . .
H11 H -0.2019 0.4653 -0.6410 0.038 Uiso 1 1 d . . .
H12 H -0.0866 0.3978 -0.6503 0.038 Uiso 1 1 d . . .
H13 H -0.2686 0.3917 -0.6513 0.038 Uiso 1 1 d . . .
H14 H -0.1880 0.3759 -0.7866 0.038 Uiso 1 1 d . . .
H15 H 0.2869 0.2816 -0.3459 0.038 Uiso 1 1 d . . .
H16 H 0.2343 0.2774 -0.2268 0.038 Uiso 1 1 d . . .
H17 H 0.3064 0.1967 -0.1973 0.038 Uiso 1 1 d . . .
H18 H 0.1246 0.2146 -0.2432 0.038 Uiso 1 1 d . . .
H19 H 0.2248 0.1766 -0.3455 0.038 Uiso 1 1 d . . .
H20 H 0.0798 0.1551 -0.3864 0.038 Uiso 1 1 d . . .
H21 H 0.1022 0.1855 -0.4521 0.038 Uiso 1 1 d . . .
H22 H 0.6393 0.0440 -0.6198 0.038 Uiso 1 1 d . . .
H23 H 0.6568 0.0714 -0.5411 0.038 Uiso 1 1 d . . .
H24 H 0.7070 0.2024 -0.6052 0.038 Uiso 1 1 d . . .
H25 H 0.7400 0.1819 -0.7266 0.038 Uiso 1 1 d . . .
H26 H 0.5709 0.1486 -0.7776 0.038 Uiso 1 1 d . . .
H27 H 0.7251 0.1003 -0.7298 0.038 Uiso 1 1 d . . .
H28 H 0.5861 0.1120 -0.6467 0.038 Uiso 1 1 d . . .
H29 H -0.2673 0.4293 -0.9621 0.038 Uiso 1 1 d . . .
H30 H -0.4035 0.4573 -1.0264 0.038 Uiso 1 1 d . . .
H31 H -0.4397 0.4593 -1.1687 0.038 Uiso 1 1 d . . .
H32 H -0.3995 0.4368 -1.3053 0.038 Uiso 1 1 d . . .
H33 H -0.3094 0.4008 -1.3733 0.038 Uiso 1 1 d . . .
H34 H -0.1595 0.3576 -1.3654 0.038 Uiso 1 1 d . . .
H35 H -0.0369 0.3317 -1.2832 0.038 Uiso 1 1 d . . .
H36 H -0.0083 0.3396 -1.1412 0.038 Uiso 1 1 d . . .
H37 H -0.2480 0.5350 -0.9148 0.038 Uiso 1 1 d . . .
H38 H -0.3872 0.5668 -0.9416 0.038 Uiso 1 1 d . . .
H39 H -0.4562 0.5837 -1.0778 0.038 Uiso 1 1 d . . .
H40 H -0.4519 0.5789 -1.2285 0.038 Uiso 1 1 d . . .
H41 H -0.3826 0.5571 -1.3296 0.038 Uiso 1 1 d . . .
H42 H -0.2496 0.5175 -1.3701 0.038 Uiso 1 1 d . . .
H43 H -0.1134 0.4839 -1.3254 0.038 Uiso 1 1 d . . .
H44 H -0.0543 0.4771 -1.1843 0.038 Uiso 1 1 d . . .
H45 H 0.2331 0.5453 -0.9327 0.038 Uiso 1 1 d . . .
H46 H 0.3706 0.5792 -0.8970 0.038 Uiso 1 1 d . . .
H47 H 0.4542 0.5735 -0.7629 0.038 Uiso 1 1 d . . .
H48 H 0.4592 0.5479 -0.6142 0.038 Uiso 1 1 d . . .
H49 H 0.3939 0.5123 -0.5244 0.038 Uiso 1 1 d . . .
H50 H 0.2544 0.4755 -0.4948 0.038 Uiso 1 1 d . . .
H51 H 0.1128 0.4470 -0.5456 0.038 Uiso 1 1 d . . .
H52 H 0.0550 0.4508 -0.6893 0.038 Uiso 1 1 d . . .
H53 H -0.0524 0.3300 -0.8401 0.038 Uiso 1 1 d . . .
H54 H -0.0656 0.3051 -0.7085 0.038 Uiso 1 1 d . . .
H55 H 0.0452 0.3170 -0.5968 0.038 Uiso 1 1 d . . .
H56 H 0.2089 0.3417 -0.5420 0.038 Uiso 1 1 d . . .
H57 H 0.3303 0.3783 -0.5650 0.038 Uiso 1 1 d . . .
H58 H 0.4071 0.4179 -0.6682 0.038 Uiso 1 1 d . . .
H59 H 0.4053 0.4411 -0.8047 0.038 Uiso 1 1 d . . .
H60 H 0.2737 0.4269 -0.9070 0.038 Uiso 1 1 d . . .
H61 H 0.2063 0.2358 -0.5271 0.038 Uiso 1 1 d . . .
H62 H 0.0724 0.2075 -0.6050 0.038 Uiso 1 1 d . . .
H63 H 0.0391 0.2158 -0.7460 0.038 Uiso 1 1 d . . .
H64 H 0.0853 0.2429 -0.8740 0.038 Uiso 1 1 d . . .
H65 H 0.1878 0.2763 -0.9342 0.038 Uiso 1 1 d . . .
H66 H 0.3441 0.3116 -0.9176 0.038 Uiso 1 1 d . . .
H67 H 0.4769 0.3279 -0.8268 0.038 Uiso 1 1 d . . .
H68 H 0.4939 0.3159 -0.6886 0.038 Uiso 1 1 d . . .
H69 H 0.2513 0.1238 -0.4670 0.038 Uiso 1 1 d . . .
H70 H 0.1215 0.0850 -0.4948 0.038 Uiso 1 1 d . . .
H71 H 0.0428 0.0774 -0.6293 0.038 Uiso 1 1 d . . .
H72 H 0.0384 0.0913 -0.7834 0.038 Uiso 1 1 d . . .
H73 H 0.1040 0.1196 -0.8811 0.038 Uiso 1 1 d . . .
H74 H 0.2414 0.1565 -0.9188 0.038 Uiso 1 1 d . . .
H75 H 0.3771 0.1892 -0.8726 0.038 Uiso 1 1 d . . .
H76 H 0.4339 0.1959 -0.7333 0.038 Uiso 1 1 d . . .
H77 H 0.4384 0.3482 -0.3933 0.038 Uiso 1 1 d . . .
H78 H 0.4116 0.3729 -0.2694 0.038 Uiso 1 1 d . . .
H79 H 0.5155 0.3594 -0.1483 0.038 Uiso 1 1 d . . .
H80 H 0.6623 0.3229 -0.0798 0.038 Uiso 1 1 d . . .
H81 H 0.7871 0.2877 -0.0946 0.038 Uiso 1 1 d . . .
H82 H 0.8712 0.2446 -0.1866 0.038 Uiso 1 1 d . . .
H83 H 0.8767 0.2227 -0.3208 0.038 Uiso 1 1 d . . .
H84 H 0.7573 0.2380 -0.4275 0.038 Uiso 1 1 d . . .
H85 H 0.4928 0.2270 -0.2289 0.038 Uiso 1 1 d . . .
H86 H 0.5349 0.2347 -0.0886 0.038 Uiso 1 1 d . . .
H87 H 0.6679 0.2052 -0.0166 0.038 Uiso 1 1 d . . .
H88 H 0.8078 0.1605 -0.0253 0.038 Uiso 1 1 d . . .
H89 H 0.8907 0.1266 -0.1059 0.038 Uiso 1 1 d . . .
H90 H 0.9132 0.1077 -0.2498 0.038 Uiso 1 1 d . . .
H91 H 0.8584 0.1082 -0.3900 0.038 Uiso 1 1 d . . .
H92 H 0.7138 0.1341 -0.4416 0.038 Uiso 1 1 d . . .

loop_
_atom_site_aniso_label
_atom_site_aniso_U_11
_atom_site_aniso_U_22
_atom_site_aniso_U_33
_atom_site_aniso_U_23
_atom_site_aniso_U_13
_atom_site_aniso_U_12
Cu1 0.0256(3) 0.0281(4) 0.0259(3) -0.0044(3) 0.0019(3) 0.0000(3)
Cu2 0.0283(3) 0.0296(4) 0.0281(4) 0.0092(3) 0.0045(3) 0.0047(3)
Cu3 0.0215(3) 0.0246(3) 0.0190(3) 0.0032(3) 0.0031(2) 0.0037(2)
Cu4 0.0252(3) 0.0264(3) 0.0190(3) 0.0014(3) 0.0001(2) -0.0028(3)
Cu5 0.0241(3) 0.0238(3) 0.0268(3) -0.0046(3) 0.0064(3) 0.0003(3)
Cu6 0.0216(3) 0.0233(3) 0.0335(4) 0.0024(3) 0.0036(3) 0.0001(3)
Cu7 0.0229(3) 0.0239(3) 0.0195(3) -0.0011(3) 0.0039(2) 0.0008(3)
Cu8 0.0212(3) 0.0210(3) 0.0242(3) 0.0003(3) 0.0021(2) -0.0021(2)
P1 0.0211(6) 0.0245(7) 0.0180(6) 0.0026(5) 0.0019(5) 0.0028(5)
P2 0.0245(6) 0.0207(7) 0.0177(6) 0.0034(5) 0.0040(5) -0.0008(5)
P3 0.0188(6) 0.0177(6) 0.0207(6) -0.0016(5) 0.0030(5) 0.0001(5)
P4 0.0221(6) 0.0221(7) 0.0291(7) -0.0008(6) 0.0076(5) 0.0007(5)
O1 0.029(2) 0.028(2) 0.042(2) 0.0028(18) 0.0071(18) 0.0015(16)
O2 0.031(2) 0.026(2) 0.035(2) -0.0013(17) 0.0092(17) -0.0003(16)
O3 0.041(2) 0.033(2) 0.035(2) 0.0087(18) 0.0018(18) -0.0042(18)
O4 0.049(3) 0.026(2) 0.036(2) -0.0082(18) 0.0002(19) 0.0030(18)
O5 0.029(2) 0.023(2) 0.030(2) 0.0010(16) 0.0044(16) -0.0031(15)
O6 0.032(2) 0.028(2) 0.026(2) -0.0019(16) -0.0012(16) 0.0070(16)
O11 0.0194(18) 0.034(2) 0.0244(19) 0.0053(16) 0.0077(15) 0.0005(15)
O12 0.040(2) 0.025(2) 0.036(2) 0.0006(17) 0.0097(18) -0.0010(17)
O13 0.042(2) 0.053(3) 0.022(2) 0.0086(19) 0.0111(18) -0.012(2)
O14 0.047(3) 0.049(3) 0.032(2) -0.007(2) -0.0074(19) -0.008(2)
O15 0.026(2) 0.036(2) 0.030(2) 0.0026(17) 0.0028(16) 0.0033(16)
O16 0.055(3) 0.065(4) 0.097(5) -0.027(3) 0.029(3) 0.010(3)
O17 0.0190(17) 0.027(2) 0.0214(18) 0.0032(15) 0.0037(14) -0.0021(14)
O18 0.029(2) 0.030(2) 0.026(2) 0.0033(16) 0.0080(16) 0.0046(16)
O19 0.0291(19) 0.034(2) 0.0169(17) 0.0021(16) 0.0025(14) -0.0071(17)
O21 0.0274(19) 0.030(2) 0.0211(18) -0.0003(16) 0.0075(15) 0.0009(16)
O22 0.041(2) 0.036(2) 0.031(2) -0.0015(17) 0.0067(18) -0.0127(18)
O23 0.049(3) 0.042(3) 0.027(2) 0.0070(19) 0.0033(18) -0.008(2)
O24 0.044(2) 0.031(2) 0.040(2) 0.0087(19) 0.0088(19) -0.0036(19)
O25 0.027(2) 0.029(2) 0.032(2) 0.0059(16) 0.0037(16) -0.0006(15)
O26 0.031(2) 0.045(3) 0.056(3) 0.002(2) 0.003(2) -0.005(2)
O27 0.0281(19) 0.0196(19) 0.0241(19) -0.0003(15) 0.0050(15) 0.0043(15)
O28 0.032(2) 0.030(2) 0.0211(19) 0.0014(16) 0.0054(15) -0.0009(16)
O29 0.0222(17) 0.0242(19) 0.0220(18) 0.0022(15) 0.0044(14) 0.0004(15)
O31 0.0204(17) 0.0242(19) 0.0233(18) -0.0057(15) 0.0045(14) 0.0007(15)
O32 0.069(3) 0.016(2) 0.031(2) 0.0015(17) 0.012(2) 0.0013(19)
O33 0.042(2) 0.032(2) 0.0172(18) -0.0018(16) 0.0085(16) -0.0014(17)
O34 0.035(2) 0.025(2) 0.027(2) -0.0087(16) 0.0095(16) -0.0059(16)
O35 0.0291(19) 0.0241(19) 0.0204(18) -0.0053(15) 0.0066(15) 0.0029(15)
O36 0.045(2) 0.034(2) 0.030(2) 0.0012(17) 0.0077(18) 0.0173(18)
O37 0.0216(17) 0.025(2) 0.0241(19) -0.0026(15) 0.0037(14) -0.0005(15)
O38 0.0225(18) 0.027(2) 0.030(2) -0.0082(16) 0.0093(16) -0.0061(15)
O39 0.0205(18) 0.024(2) 0.0242(19) 0.0036(15) 0.0024(14) 0.0015(14)
O41 0.0253(19) 0.030(2) 0.039(2) -0.0013(18) 0.0140(16) 0.0062(16)
O42 0.034(2) 0.045(3) 0.054(3) -0.017(2) 0.009(2) -0.003(2)
O43 0.063(3) 0.100(4) 0.034(3) -0.019(3) 0.013(2) -0.018(3)
O44 0.064(3) 0.051(3) 0.067(4) -0.002(3) 0.020(3) -0.018(3)
O45 0.025(2) 0.050(3) 0.046(3) -0.005(2) 0.0077(18) 0.0018(18)
O46 0.036(3) 0.087(4) 0.058(3) -0.029(3) 0.003(2) 0.005(3)
O47 0.030(2) 0.023(2) 0.044(2) -0.0006(17) 0.0104(18) 0.0008(16)
O48 0.0245(18) 0.0246(19) 0.029(2) -0.0064(16) 0.0068(15) -0.0004(15)
O49 0.0193(17) 0.0224(19) 0.034(2) 0.0006(16) 0.0052(15) -0.0039(15)
O101 0.086(5) 0.147(7) 0.061(4) 0.028(4) 0.013(4) 0.011(5)
O102 0.088(5) 0.173(8) 0.079(5) 0.043(5) 0.005(4) -0.045(5)
O103 0.198(10) 0.078(5) 0.131(8) -0.001(5) 0.107(8) -0.015(6)
O104 0.043(3) 0.044(3) 0.048(3) 0.003(2) -0.005(2) 0.001(2)
O105 0.047(3) 0.042(3) 0.035(2) 0.001(2) 0.0086(19) 0.006(2)
O106 0.040(2) 0.037(2) 0.043(3) 0.0059(19) 0.0132(19) 0.010(2)
O107 0.153(7) 0.062(4) 0.094(5) -0.023(4) 0.023(5) -0.037(4)
O108 0.130(6) 0.077(4) 0.048(3) -0.002(3) 0.034(4) -0.020(4)
O109 0.092(5) 0.078(5) 0.119(6) 0.021(4) 0.033(5) 0.016(4)
O110 0.075(4) 0.075(4) 0.062(4) 0.014(3) 0.014(3) -0.012(3)
O111 0.088(5) 0.070(4) 0.068(4) -0.024(3) -0.013(3) 0.025(3)
O112 0.247(11) 0.036(3) 0.084(5) 0.008(3) 0.078(6) -0.011(5)
O113 0.154(7) 0.047(3) 0.057(4) 0.010(3) -0.050(4) -0.007(4)
O114 0.126(7) 0.063(5) 0.107(7) 0.018(4) -0.012(5) -0.005(4)
O115 0.156(8) 0.049(4) 0.143(8) 0.018(4) -0.013(6) 0.002(5)
O116 0.059(4) 0.075(4) 0.127(6) 0.025(4) -0.031(4) -0.002(3)
O117 0.032(3) 0.149(6) 0.095(5) -0.089(5) 0.007(3) 0.005(3)
O118 0.046(3) 0.050(3) 0.054(3) -0.008(2) 0.019(2) 0.008(2)
O201 0.064(3) 0.065(3) 0.054(3) -0.010(3) 0.017(3) 0.009(3)
O202 0.142(6) 0.076(4) 0.051(4) 0.000(3) 0.042(4) 0.027(4)
O203 0.042(3) 0.054(3) 0.046(3) 0.016(2) 0.009(2) 0.001(2)
O204 0.070(4) 0.068(4) 0.078(4) 0.007(3) 0.005(3) -0.019(3)
O205 0.153(8) 0.090(5) 0.108(6) -0.020(5) 0.012(5) -0.021(5)
O206 0.061(3) 0.062(3) 0.068(4) 0.011(3) 0.025(3) 0.013(3)
O207 0.046(3) 0.053(3) 0.109(5) 0.036(3) 0.030(3) 0.003(2)
O208 0.156(9) 0.214(11) 0.093(6) 0.012(7) 0.054(6) 0.055(8)
O209 0.059(3) 0.082(4) 0.035(3) 0.018(3) 0.007(2) 0.012(3)
O210 0.099(6) 0.086(5) 0.137(7) 0.031(5) -0.055(5) -0.012(4)
O211 0.050(3) 0.055(3) 0.041(3) -0.004(2) 0.011(2) 0.003(2)
O212 0.071(5) 0.091(5) 0.186(9) 0.052(6) 0.006(5) -0.010(4)
O213 0.056(3) 0.048(3) 0.051(3) 0.012(2) 0.021(2) -0.003(2)
O214 0.040(2) 0.041(3) 0.058(3) 0.006(2) 0.005(2) -0.004(2)
O215 0.046(2) 0.025(2) 0.040(2) -0.0022(18) 0.0154(19) -0.0042(18)
O216 0.077(4) 0.053(3) 0.070(4) -0.006(3) 0.023(3) -0.018(3)
O217 0.049(3) 0.040(3) 0.052(3) -0.002(2) 0.009(2) 0.009(2)
O218 0.087(4) 0.053(3) 0.047(3) 0.001(3) -0.003(3) 0.010(3)
O219 0.049(4) 0.101(5) 0.134(7) 0.048(5) 0.000(4) -0.005(3)
O220 0.058(3) 0.044(3) 0.035(2) -0.006(2) 0.008(2) 0.002(2)
O221 0.053(3) 0.044(3) 0.061(3) 0.000(2) 0.005(2) -0.007(2)
O222 0.176(8) 0.089(5) 0.068(4) 0.016(4) -0.060(5) -0.062(5)
O223 0.038(2) 0.049(3) 0.034(2) -0.004(2) 0.0049(18) 0.006(2)
O224 0.049(3) 0.059(3) 0.039(3) -0.006(2) 0.013(2) 0.005(2)
O225 0.053(3) 0.051(3) 0.060(3) -0.003(2) 0.024(2) -0.003(2)
O226 0.091(5) 0.094(5) 0.091(5) -0.021(4) 0.041(4) 0.002(4)
O227 0.071(3) 0.043(3) 0.041(3) 0.008(2) -0.002(2) -0.018(2)
O228 0.038(2) 0.028(2) 0.036(2) -0.0076(17) 0.0098(18) -0.0081(17)
O229 0.037(2) 0.037(2) 0.030(2) 0.0037(18) 0.0038(17) -0.0059(18)
O230 0.041(2) 0.046(3) 0.036(2) 0.004(2) 0.0085(19) 0.0065(19)
N11 0.026(2) 0.027(2) 0.031(3) -0.004(2) 0.0016(19) -0.0117(19)
N12 0.032(3) 0.030(3) 0.041(3) -0.003(2) 0.008(2) -0.011(2)
N21 0.043(3) 0.040(3) 0.043(3) 0.017(2) 0.018(3) 0.018(2)
N22 0.038(3) 0.025(3) 0.035(3) 0.004(2) 0.001(2) 0.015(2)
N31 0.023(2) 0.025(2) 0.025(2) 0.0025(19) 0.0024(18) 0.0031(18)
N32 0.016(2) 0.022(2) 0.025(2) 0.0016(18) 0.0041(17) -0.0002(17)
N41 0.029(2) 0.033(3) 0.021(2) 0.0012(19) -0.0010(18) 0.0037(19)
N42 0.027(2) 0.035(3) 0.025(2) -0.005(2) 0.0022(19) -0.002(2)
N51 0.032(2) 0.022(2) 0.033(3) -0.003(2) 0.011(2) -0.0066(19)
N52 0.028(2) 0.020(2) 0.035(3) -0.003(2) 0.009(2) -0.0041(19)
N61 0.031(3) 0.029(3) 0.038(3) 0.002(2) 0.007(2) 0.001(2)
N62 0.026(2) 0.016(2) 0.051(3) 0.009(2) 0.006(2) 0.0055(19)
N71 0.031(2) 0.024(2) 0.022(2) 0.0005(18) 0.0059(19) 0.0011(19)
N72 0.027(2) 0.023(2) 0.022(2) -0.0038(18) 0.0042(18) -0.0056(18)
N81 0.026(2) 0.020(2) 0.024(2) 0.0008(18) -0.0005(18) 0.0016(18)
N82 0.023(2) 0.023(2) 0.028(2) -0.0009(19) 0.0032(18) -0.0009(18)
N101 0.092(6) 0.120(8) 0.053(5) 0.015(5) 0.006(4) -0.034(6)
N102 0.035(3) 0.034(3) 0.027(3) 0.005(2) 0.004(2) -0.004(2)
N103 0.088(6) 0.063(5) 0.067(5) 0.018(4) 0.024(4) -0.004(4)
N104 0.078(5) 0.047(4) 0.047(4) -0.001(3) 0.015(3) 0.015(3)
N105 0.121(8) 0.037(5) 0.096(7) -0.002(5) -0.041(6) -0.018(5)
N106 0.024(3) 0.068(4) 0.066(4) -0.020(4) -0.007(3) -0.004(3)
C11 0.017(2) 0.030(3) 0.030(3) 0.001(2) 0.007(2) 0.004(2)
C12 0.025(3) 0.041(3) 0.026(3) -0.001(2) 0.009(2) -0.003(2)
C13 0.021(3) 0.042(3) 0.032(3) 0.006(3) 0.008(2) -0.006(2)
C14 0.037(3) 0.044(4) 0.026(3) -0.006(3) 0.006(2) -0.004(3)
C15 0.029(3) 0.042(4) 0.041(4) -0.008(3) 0.010(3) -0.005(3)
C16 0.044(4) 0.041(4) 0.066(5) -0.011(3) 0.009(3) 0.001(3)
C21 0.026(3) 0.026(3) 0.028(3) 0.004(2) 0.009(2) -0.001(2)
C22 0.032(3) 0.034(3) 0.021(3) -0.004(2) 0.011(2) 0.002(2)
C23 0.043(3) 0.034(3) 0.015(3) 0.004(2) 0.007(2) 0.001(3)
C24 0.036(3) 0.025(3) 0.038(3) 0.007(2) 0.013(2) 0.000(2)
C25 0.033(3) 0.024(3) 0.028(3) 0.003(2) 0.005(2) -0.001(2)
C26 0.038(3) 0.035(3) 0.034(3) 0.007(3) 0.000(3) -0.005(3)
C31 0.023(2) 0.017(3) 0.028(3) -0.005(2) 0.006(2) -0.004(2)
C32 0.032(3) 0.023(3) 0.025(3) -0.001(2) 0.004(2) 0.002(2)
C33 0.026(3) 0.026(3) 0.015(2) -0.006(2) 0.0055(19) -0.001(2)
C34 0.023(2) 0.017(3) 0.029(3) -0.002(2) 0.008(2) -0.002(2)
C35 0.032(3) 0.021(3) 0.025(3) -0.003(2) 0.010(2) -0.001(2)
C36 0.047(3) 0.024(3) 0.030(3) 0.003(2) 0.014(3) 0.001(2)
C41 0.023(3) 0.034(3) 0.050(4) -0.012(3) 0.008(3) 0.000(2)
C42 0.033(3) 0.046(4) 0.040(4) -0.009(3) 0.016(3) 0.004(3)
C43 0.030(3) 0.047(4) 0.044(4) -0.012(3) 0.009(3) -0.007(3)
C44 0.035(3) 0.045(4) 0.052(4) -0.011(3) 0.012(3) -0.001(3)
C45 0.028(3) 0.038(3) 0.045(4) -0.011(3) 0.011(3) -0.003(2)
C46 0.032(3) 0.071(5) 0.054(4) -0.023(4) 0.012(3) -0.007(3)
C101 0.023(3) 0.029(3) 0.043(3) -0.005(3) 0.003(2) -0.006(2)
C102 0.034(3) 0.025(3) 0.057(4) -0.003(3) 0.004(3) -0.003(3)
C103 0.032(3) 0.021(3) 0.059(4) 0.002(3) -0.011(3) -0.007(2)
C104 0.037(3) 0.019(3) 0.040(3) 0.002(2) -0.008(3) -0.012(2)
C105 0.054(4) 0.033(4) 0.039(4) 0.011(3) -0.025(3) -0.014(3)
C106 0.068(5) 0.043(4) 0.030(3) 0.004(3) -0.007(3) -0.027(4)
C107 0.052(4) 0.038(4) 0.031(3) -0.003(3) 0.007(3) -0.024(3)
C108 0.061(5) 0.061(5) 0.024(3) -0.014(3) 0.012(3) -0.034(4)
C109 0.053(4) 0.055(4) 0.046(4) -0.030(3) 0.027(3) -0.022(3)
C110 0.040(3) 0.040(4) 0.042(4) -0.014(3) 0.013(3) -0.013(3)
C111 0.035(3) 0.026(3) 0.029(3) -0.003(2) 0.007(2) -0.015(2)
C112 0.037(3) 0.022(3) 0.030(3) 0.001(2) -0.001(2) -0.012(2)
C113 0.048(4) 0.046(4) 0.070(5) 0.028(4) 0.036(4) 0.025(3)
C114 0.084(6) 0.067(6) 0.080(7) 0.041(5) 0.051(6) 0.036(5)
C115 0.120(8) 0.046(5) 0.064(6) 0.021(4) 0.063(6) 0.036(5)
C116 0.121(8) 0.032(4) 0.036(4) 0.010(3) 0.010(4) 0.046(4)
C117 0.107(8) 0.038(4) 0.046(5) 0.006(3) 0.014(5) 0.029(5)
C118 0.105(7) 0.053(5) 0.031(4) -0.011(3) -0.021(4) 0.053(5)
C119 0.062(5) 0.042(4) 0.048(4) -0.009(3) -0.004(3) 0.024(4)
C120 0.060(5) 0.049(5) 0.060(5) -0.024(4) -0.032(4) 0.032(4)
C121 0.033(4) 0.049(4) 0.073(6) -0.019(4) -0.002(3) 0.011(3)
C122 0.031(3) 0.037(4) 0.046(4) -0.005(3) 0.000(3) 0.007(3)
C123 0.072(5) 0.028(3) 0.025(3) 0.000(3) -0.004(3) 0.024(3)
C124 0.066(5) 0.029(3) 0.032(3) 0.011(3) 0.016(3) 0.024(3)
C125 0.042(3) 0.039(3) 0.028(3) 0.005(3) 0.017(3) 0.017(3)
C126 0.038(3) 0.054(4) 0.037(4) 0.003(3) 0.015(3) 0.012(3)
C127 0.037(3) 0.034(3) 0.043(4) 0.004(3) 0.016(3) 0.013(3)
C128 0.026(3) 0.026(3) 0.032(3) 0.002(2) 0.009(2) 0.003(2)
C129 0.026(3) 0.028(3) 0.034(3) 0.003(2) 0.003(2) 0.000(2)
C130 0.027(3) 0.031(3) 0.035(3) 0.006(3) -0.002(2) -0.002(2)
C131 0.021(3) 0.020(3) 0.037(3) 0.000(2) -0.002(2) -0.004(2)
C132 0.028(3) 0.030(3) 0.020(3) 0.004(2) 0.002(2) -0.001(2)
C133 0.031(3) 0.033(3) 0.029(3) -0.002(3) 0.005(2) 0.004(3)
C134 0.022(2) 0.028(3) 0.022(3) 0.005(2) 0.002(2) 0.005(2)
C135 0.020(2) 0.016(2) 0.020(2) 0.0018(19) 0.0024(19) -0.0012(19)
C136 0.019(2) 0.023(3) 0.028(3) 0.003(2) 0.007(2) 0.003(2)
C137 0.040(3) 0.037(3) 0.015(3) 0.004(2) 0.004(2) 0.002(3)
C138 0.044(3) 0.033(3) 0.022(3) 0.007(2) 0.001(2) 0.008(3)
C139 0.049(4) 0.029(3) 0.028(3) -0.004(2) -0.002(3) 0.014(3)
C140 0.042(3) 0.024(3) 0.031(3) -0.007(2) 0.001(2) 0.010(2)
C141 0.033(3) 0.042(4) 0.042(4) -0.016(3) -0.013(3) 0.009(3)
C142 0.027(3) 0.046(4) 0.040(4) -0.017(3) -0.006(3) 0.003(3)
C143 0.031(3) 0.042(4) 0.039(4) -0.020(3) 0.000(3) 0.000(3)
C144 0.033(3) 0.056(4) 0.049(4) -0.020(3) 0.008(3) -0.018(3)
C145 0.049(4) 0.046(4) 0.054(4) -0.012(3) 0.021(3) -0.022(3)
C146 0.038(3) 0.041(4) 0.028(3) -0.008(3) 0.012(3) -0.012(3)
C147 0.028(3) 0.031(3) 0.022(3) -0.006(2) 0.007(2) 0.006(2)
C148 0.025(3) 0.020(3) 0.030(3) -0.009(2) -0.004(2) 0.005(2)
C149 0.023(3) 0.026(3) 0.042(3) -0.002(3) 0.009(2) 0.001(2)
C150 0.026(3) 0.034(3) 0.049(4) 0.005(3) 0.006(3) 0.001(2)
C151 0.038(3) 0.025(3) 0.053(4) 0.008(3) 0.003(3) -0.004(3)
C152 0.041(3) 0.030(3) 0.026(3) 0.003(2) 0.005(2) -0.011(3)
C153 0.046(4) 0.030(3) 0.039(3) 0.004(3) 0.008(3) -0.012(3)
C154 0.053(4) 0.042(4) 0.029(3) -0.004(3) 0.016(3) -0.016(3)
C155 0.039(3) 0.025(3) 0.031(3) -0.006(2) 0.018(3) -0.016(2)
C156 0.049(4) 0.031(3) 0.035(3) -0.010(3) 0.025(3) -0.016(3)
C157 0.034(3) 0.027(3) 0.052(4) -0.010(3) 0.023(3) 0.000(2)
C158 0.036(3) 0.026(3) 0.039(3) -0.002(3) 0.015(3) -0.003(2)
C159 0.031(3) 0.022(3) 0.038(3) 0.003(2) 0.015(3) -0.006(2)
C160 0.031(3) 0.022(3) 0.031(3) -0.006(2) 0.010(2) -0.007(2)
C161 0.033(3) 0.027(3) 0.040(3) -0.001(3) 0.011(3) -0.001(2)
C162 0.046(4) 0.043(4) 0.041(4) 0.001(3) 0.013(3) -0.001(3)
C163 0.058(4) 0.039(4) 0.030(3) 0.001(3) 0.006(3) 0.014(3)
C164 0.036(3) 0.025(3) 0.034(3) 0.002(2) -0.001(2) 0.011(2)
C165 0.047(4) 0.040(4) 0.039(4) -0.007(3) -0.013(3) 0.017(3)
C166 0.027(3) 0.035(4) 0.057(4) 0.001(3) -0.011(3) 0.005(3)
C167 0.023(3) 0.034(3) 0.055(4) -0.003(3) -0.003(3) 0.011(2)
C168 0.024(3) 0.036(3) 0.061(4) 0.002(3) -0.008(3) 0.007(3)
C169 0.023(3) 0.028(3) 0.080(5) 0.005(3) 0.006(3) -0.004(2)
C170 0.021(3) 0.027(3) 0.057(4) 0.010(3) 0.005(3) 0.002(2)
C171 0.025(3) 0.020(3) 0.040(3) 0.002(2) -0.001(2) 0.004(2)
C172 0.027(3) 0.022(3) 0.043(3) 0.007(3) 0.002(2) 0.009(2)
C173 0.039(3) 0.037(3) 0.029(3) 0.004(3) 0.011(3) 0.010(3)
C174 0.045(4) 0.061(5) 0.034(3) 0.007(3) 0.009(3) 0.029(3)
C175 0.038(4) 0.054(4) 0.047(4) 0.010(3) 0.004(3) 0.015(3)
C176 0.032(3) 0.037(4) 0.037(3) 0.006(3) -0.002(3) 0.006(3)
C177 0.038(3) 0.051(4) 0.032(3) 0.013(3) -0.011(3) 0.005(3)
C178 0.056(4) 0.047(4) 0.023(3) 0.005(3) -0.007(3) -0.005(3)
C179 0.050(4) 0.023(3) 0.025(3) 0.001(2) 0.003(3) -0.002(3)
C180 0.067(4) 0.032(3) 0.019(3) -0.006(2) 0.017(3) -0.014(3)
C181 0.058(4) 0.030(3) 0.028(3) -0.001(3) 0.021(3) -0.007(3)
C182 0.041(3) 0.027(3) 0.027(3) -0.002(2) 0.018(2) -0.001(2)
C183 0.029(3) 0.026(3) 0.022(3) -0.003(2) 0.004(2) -0.009(2)
C184 0.035(3) 0.022(3) 0.025(3) 0.005(2) 0.005(2) -0.001(2)
C185 0.027(3) 0.026(3) 0.032(3) -0.002(2) 0.004(2) -0.001(2)
C186 0.041(3) 0.028(3) 0.027(3) 0.005(2) 0.012(2) 0.005(3)
C187 0.038(3) 0.038(3) 0.026(3) 0.001(3) 0.002(2) 0.009(3)
C188 0.033(3) 0.021(3) 0.029(3) 0.000(2) -0.002(2) 0.004(2)
C189 0.030(3) 0.035(3) 0.028(3) -0.006(3) -0.006(2) 0.000(2)
C190 0.023(3) 0.038(3) 0.029(3) -0.007(3) 0.000(2) -0.004(2)
C191 0.022(3) 0.027(3) 0.032(3) -0.005(2) 0.005(2) 0.000(2)
C192 0.021(3) 0.046(4) 0.035(3) -0.003(3) 0.002(2) -0.006(2)
C193 0.035(3) 0.033(3) 0.036(3) -0.001(3) 0.009(3) -0.006(3)
C194 0.035(3) 0.023(3) 0.027(3) 0.004(2) 0.000(2) 0.001(2)
C195 0.028(3) 0.017(3) 0.029(3) -0.003(2) 0.001(2) 0.005(2)
C196 0.029(3) 0.012(3) 0.028(3) -0.001(2) 0.000(2) 0.002(2)

loop_
_atom_type_symbol
_atom_type_description
_atom_type_scat_dispersion_real
_atom_type_scat_dispersion_imag
_atom_type_scat_source
C C 0.0033 0.0016 'International Tables Vol C Tables 4.2.6.8 and 6.1.1.4'
H H 0.0000 0.0000 'International Tables Vol C Tables 4.2.6.8 and 6.1.1.4'
Cu Cu 0.3201 1.2651 'International Tables Vol C Tables 4.2.6.8 and 6.1.1.4'
N N 0.0061 0.0033 'International Tables Vol C Tables 4.2.6.8 and 6.1.1.4'
O O 0.0106 0.0060 'International Tables Vol C Tables 4.2.6.8 and 6.1.1.4'
P P 0.1023 0.0942 'International Tables Vol C Tables 4.2.6.8 and 6.1.1.4'

loop_
_geom_angle_atom_site_label_1
_geom_angle_atom_site_label_2
_geom_angle_atom_site_label_3
_geom_angle
_geom_angle_site_symmetry_1
_geom_angle_site_symmetry_3
_geom_angle_publ_flag
O1 Cu1 O28 92.63(17) . . ?
O1 Cu1 N11 170.79(18) . . ?
O28 Cu1 N11 91.59(18) . . ?
O1 Cu1 N12 94.1(2) . . ?
O28 Cu1 N12 173.16(19) . . ?
N11 Cu1 N12 81.9(2) . . ?
O1 Cu1 O17 95.77(14) . . ?
O28 Cu1 O17 87.50(14) . . ?
N11 Cu1 O17 92.60(15) . . ?
N12 Cu1 O17 90.85(16) . . ?
O1 Cu2 O18 89.30(17) . . ?
O1 Cu2 N21 98.1(2) . . ?
O18 Cu2 N21 170.5(2) . . ?
O1 Cu2 N22 161.89(18) . . ?
O18 Cu2 N22 92.27(18) . . ?
N21 Cu2 N22 82.5(2) . . ?
O1 Cu2 O29 108.84(15) . . ?
O18 Cu2 O29 87.20(14) . . ?
N21 Cu2 O29 84.80(17) . . ?
N22 Cu2 O29 89.26(16) . . ?
O27 Cu3 O17 92.78(14) . . ?
O27 Cu3 N31 92.15(16) . . ?
O17 Cu3 N31 162.71(17) . . ?
O27 Cu3 N32 165.54(16) . . ?
O17 Cu3 N32 89.70(16) . . ?
N31 Cu3 N32 81.57(17) . . ?
O27 Cu3 O3 92.49(15) . . ?
O17 Cu3 O3 108.40(15) . . ?
N31 Cu3 O3 87.92(17) . . ?
N32 Cu3 O3 100.24(16) . . ?
O19 Cu4 O29 91.75(15) . . ?
O19 Cu4 N42 89.33(17) . . ?
O29 Cu4 N42 161.29(17) . . ?
O19 Cu4 N41 168.18(17) . . ?
O29 Cu4 N41 93.74(17) . . ?
N42 Cu4 N41 82.14(19) . . ?
O19 Cu4 O4 96.03(16) . . ?
O29 Cu4 O4 100.79(15) . . ?
N42 Cu4 O4 97.67(18) . . ?
N41 Cu4 O4 93.23(17) . . ?
O2 Cu5 O38 92.47(16) . . ?
O2 Cu5 N52 94.70(18) . . ?
O38 Cu5 N52 165.81(17) . . ?
O2 Cu5 N51 175.37(17) . . ?
O38 Cu5 N51 92.03(17) . . ?
N52 Cu5 N51 81.13(19) . . ?
O2 Cu5 O48 95.82(14) . . ?
O38 Cu5 O48 88.44(13) . . ?
N52 Cu5 O48 78.67(15) . . ?
N51 Cu5 O48 85.38(15) . . ?
O228 Cu5 O48 169.38(13) . . ?
O2 Cu6 O47 90.17(17) . . ?
O2 Cu6 N61 98.57(19) . . ?
O47 Cu6 N61 170.30(18) . . ?
O2 Cu6 N62 168.47(17) . . ?
O47 Cu6 N62 89.75(19) . . ?
N61 Cu6 N62 80.8(2) . . ?
O2 Cu6 O39 96.08(14) . . ?
O47 Cu6 O39 91.40(14) . . ?
N61 Cu6 O39 91.83(16) . . ?
N62 Cu6 O39 95.46(15) . . ?
O48 Cu7 O37 93.19(15) . . ?
O48 Cu7 N71 160.70(17) . . ?
O37 Cu7 N71 90.44(16) . . ?
O48 Cu7 N72 92.04(17) . . ?
O37 Cu7 N72 170.06(16) . . ?
N71 Cu7 N72 81.89(18) . . ?
O48 Cu7 O5 96.54(14) . . ?
O37 Cu7 O5 94.24(14) . . ?
N71 Cu7 O5 102.09(16) . . ?
N72 Cu7 O5 93.54(15) . . ?
O39 Cu8 O49 92.21(15) . . ?
O39 Cu8 N82 167.00(16) . . ?
O49 Cu8 N82 89.83(16) . . ?
O39 Cu8 N81 92.08(16) . . ?
O49 Cu8 N81 160.96(16) . . ?
N82 Cu8 N81 82.02(18) . . ?
O39 Cu8 O6 97.95(14) . . ?
O49 Cu8 O6 102.19(14) . . ?
N82 Cu8 O6 94.15(16) . . ?
N81 Cu8 O6 95.56(16) . . ?
O19 P1 O18 113.7(2) . . ?
O19 P1 O17 114.3(2) . . ?
O18 P1 O17 112.2(2) . . ?
O19 P1 O11 105.4(2) . . ?
O18 P1 O11 106.6(2) . . ?
O17 P1 O11 103.52(19) . . ?
O28 P2 O27 113.8(2) . . ?
O28 P2 O29 110.6(2) . . ?
O27 P2 O29 114.8(2) . . ?
O28 P2 O21 106.1(2) . . ?
O27 P2 O21 108.3(2) . . ?
O29 P2 O21 102.11(19) . . ?
O38 P3 O39 113.2(2) . . ?
O38 P3 O37 112.6(2) . . ?
O39 P3 O37 112.7(2) . . ?
O38 P3 O31 107.2(2) . . ?
O39 P3 O31 102.15(19) . . ?
O37 P3 O31 108.1(2) . . ?
O47 P4 O48 112.6(2) . . ?
O47 P4 O49 114.0(2) . . ?
O48 P4 O49 112.1(2) . . ?
O47 P4 O41 106.7(2) . . ?
O48 P4 O41 104.4(2) . . ?
O49 P4 O41 106.2(2) . . ?
Cu2 O1 Cu1 115.8(2) . . ?
Cu6 O2 Cu5 123.4(2) . . ?
C11 O11 P1 121.1(3) . . ?
C11 O15 C15 113.7(4) . . ?
P1 O17 Cu3 128.3(2) . . ?
P1 O17 Cu1 121.89(19) . . ?
Cu3 O17 Cu1 103.56(14) . . ?
P1 O18 Cu2 123.5(2) . . ?
P1 O19 Cu4 123.2(2) . . ?
C21 O21 P2 124.5(3) . . ?
C21 O25 C25 115.0(4) . . ?
P2 O27 Cu3 124.2(2) . . ?
P2 O28 Cu1 126.2(2) . . ?
P2 O29 Cu4 130.2(2) . . ?
P2 O29 Cu2 114.96(19) . . ?
Cu4 O29 Cu2 109.74(15) . . ?
C31 O31 P3 121.1(3) . . ?
C31 O35 C35 113.6(4) . . ?
P3 O37 Cu7 126.9(2) . . ?
P3 O38 Cu5 123.0(2) . . ?
P3 O39 Cu8 124.4(2) . . ?
P3 O39 Cu6 126.7(2) . . ?
Cu8 O39 Cu6 103.77(14) . . ?
C41 O41 P4 122.5(4) . . ?
C41 O45 C45 114.4(5) . . ?
P4 O47 Cu6 124.0(2) . . ?
P4 O48 Cu7 130.1(2) . . ?
P4 O48 Cu5 117.6(2) . . ?
Cu7 O48 Cu5 103.29(14) . . ?
P4 O49 Cu8 125.3(2) . . ?
C101 N11 C112 118.4(5) . . ?
C101 N11 Cu1 128.9(4) . . ?
C112 N11 Cu1 112.7(4) . . ?
C110 N12 C111 119.5(6) . . ?
C110 N12 Cu1 129.1(5) . . ?
C111 N12 Cu1 111.4(4) . . ?
C113 N21 C124 119.1(6) . . ?
C113 N21 Cu2 128.4(5) . . ?
C124 N21 Cu2 112.0(4) . . ?
C122 N22 C123 120.0(6) . . ?
C122 N22 Cu2 128.6(4) . . ?
C123 N22 Cu2 111.3(5) . . ?
C125 N31 C136 118.8(5) . . ?
C125 N31 Cu3 128.7(4) . . ?
C136 N31 Cu3 112.5(3) . . ?
C134 N32 C135 118.1(4) . . ?
C134 N32 Cu3 129.0(3) . . ?
C135 N32 Cu3 112.9(3) . . ?
C137 N41 C148 119.7(5) . . ?
C137 N41 Cu4 128.5(4) . . ?
C148 N41 Cu4 111.8(4) . . ?
C146 N42 C147 117.6(5) . . ?
C146 N42 Cu4 129.3(4) . . ?
C147 N42 Cu4 113.1(4) . . ?
C149 N51 C160 118.0(5) . . ?
C149 N51 Cu5 129.0(4) . . ?
C160 N51 Cu5 113.0(4) . . ?
C158 N52 C159 118.2(5) . . ?
C158 N52 Cu5 128.5(4) . . ?
C159 N52 Cu5 112.9(4) . . ?
C161 N61 C172 115.8(5) . . ?
C161 N61 Cu6 129.2(4) . . ?
C172 N61 Cu6 115.0(4) . . ?
C170 N62 C171 118.6(5) . . ?
C170 N62 Cu6 128.8(5) . . ?
C171 N62 Cu6 112.5(4) . . ?
C173 N71 C184 119.1(5) . . ?
C173 N71 Cu7 127.7(4) . . ?
C184 N71 Cu7 113.0(4) . . ?
C182 N72 C183 118.6(5) . . ?
C182 N72 Cu7 129.3(4) . . ?
C183 N72 Cu7 112.1(3) . . ?
C185 N81 C196 118.6(5) . . ?
C185 N81 Cu8 129.1(4) . . ?
C196 N81 Cu8 112.3(3) . . ?
C194 N82 C195 118.3(5) . . ?
C194 N82 Cu8 128.9(4) . . ?
C195 N82 Cu8 112.7(4) . . ?
O101 N101 O102 118.5(12) . . ?
O101 N101 O103 121.2(9) . . ?
O102 N101 O103 120.3(10) . . ?
O106 N102 O105 121.3(5) . . ?
O106 N102 O104 120.3(5) . . ?
O105 N102 O104 118.4(5) . . ?
O109 N103 O107 118.1(8) . . ?
O109 N103 O108 119.4(7) . . ?
O107 N103 O108 122.4(8) . . ?
O110 N104 O112 118.1(7) . . ?
O110 N104 O111 119.9(7) . . ?
O112 N104 O111 122.0(7) . . ?
O113 N105 O115 120.6(13) . . ?
O113 N105 O114 121.5(11) . . ?
O115 N105 O114 117.6(10) . . ?
O118 N106 O117 121.0(8) . . ?
O118 N106 O116 119.7(7) . . ?
O117 N106 O116 119.3(7) . . ?
O15 C11 O11 110.2(4) . . ?
O15 C11 C12 110.9(4) . . ?
O11 C11 C12 107.3(4) . . ?
O15 C11 H1 109.2(5) . . ?
O11 C11 H1 110.1(5) . . ?
C12 C11 H1 109.1(5) . . ?
O12 C12 C13 110.6(5) . . ?
O12 C12 C11 112.1(4) . . ?
C13 C12 C11 108.5(4) . . ?
O12 C12 H2 108.9(5) . . ?
C13 C12 H2 108.7(5) . . ?
C11 C12 H2 107.9(5) . . ?
O13 C13 C14 108.2(5) . . ?
O13 C13 C12 110.1(4) . . ?
C14 C13 C12 110.7(5) . . ?
O13 C13 H3 109.6(5) . . ?
C14 C13 H3 108.6(5) . . ?
C12 C13 H3 109.7(5) . . ?
O14 C14 C13 109.0(5) . . ?
O14 C14 C15 107.0(5) . . ?
C13 C14 C15 110.7(5) . . ?
O14 C14 H4 109.8(5) . . ?
C13 C14 H4 110.9(5) . . ?
C15 C14 H4 109.4(6) . . ?
O15 C15 C16 105.8(5) . . ?
O15 C15 C14 112.2(5) . . ?
C16 C15 C14 115.2(5) . . ?
O15 C15 H5 108.0(5) . . ?
C16 C15 H5 107.9(6) . . ?
C14 C15 H5 107.6(6) . . ?
O16 C16 C15 111.2(5) . . ?
O16 C16 H6 108.2(7) . . ?
C15 C16 H6 109.4(6) . . ?
O16 C16 H7 109.7(6) . . ?
C15 C16 H7 110.5(7) . . ?
H6 C16 H7 107.7(7) . . ?
O25 C21 O21 112.0(4) . . ?
O25 C21 C22 110.8(4) . . ?
O21 C21 C22 106.3(4) . . ?
O25 C21 H10 109.1(5) . . ?
O21 C21 H10 109.2(5) . . ?
C22 C21 H10 109.5(5) . . ?
O22 C22 C23 111.0(5) . . ?
O22 C22 C21 107.7(4) . . ?
C23 C22 C21 110.5(4) . . ?
O22 C22 H11 109.4(5) . . ?
C23 C22 H11 109.3(5) . . ?
C21 C22 H11 108.9(5) . . ?
O23 C23 C22 111.1(4) . . ?
O23 C23 C24 111.3(4) . . ?
C22 C23 C24 109.5(5) . . ?
O23 C23 H12 108.2(5) . . ?
C22 C23 H12 108.6(5) . . ?
C24 C23 H12 108.0(5) . . ?
O24 C24 C23 109.0(5) . . ?
O24 C24 C25 108.9(5) . . ?
C23 C24 C25 110.6(4) . . ?
O24 C24 H13 109.3(5) . . ?
C23 C24 H13 108.5(5) . . ?
C25 C24 H13 110.6(5) . . ?
O25 C25 C26 105.2(4) . . ?
O25 C25 C24 111.7(4) . . ?
C26 C25 C24 113.2(5) . . ?
O25 C25 H14 108.6(5) . . ?
C26 C25 H14 109.3(5) . . ?
C24 C25 H14 108.7(5) . . ?
O26 C26 C25 112.4(5) . . ?
O26 C26 H8 110.0(5) . . ?
C25 C26 H8 109.3(5) . . ?
O26 C26 H9 108.4(5) . . ?
C25 C26 H9 108.6(5) . . ?
H8 C26 H9 108.1(6) . . ?
O35 C31 O31 111.4(4) . . ?
O35 C31 C32 110.5(4) . . ?
O31 C31 C32 108.1(4) . . ?
O35 C31 H24 109.7(5) . . ?
O31 C31 H24 108.4(4) . . ?
C32 C31 H24 108.6(5) . . ?
O32 C32 C33 110.8(4) . . ?
O32 C32 C31 109.2(4) . . ?
C33 C32 C31 112.1(4) . . ?
O32 C32 H25 107.4(5) . . ?
C33 C32 H25 108.7(5) . . ?
C31 C32 H25 108.5(5) . . ?
O33 C33 C32 111.2(4) . . ?
O33 C33 C34 108.8(4) . . ?
C32 C33 C34 110.3(4) . . ?
O33 C33 H26 108.7(4) . . ?
C32 C33 H26 109.3(5) . . ?
C34 C33 H26 108.6(5) . . ?
O34 C34 C33 111.1(4) . . ?
O34 C34 C35 108.3(4) . . ?
C33 C34 C35 108.5(4) . . ?
O34 C34 H27 109.5(4) . . ?
C33 C34 H27 109.4(4) . . ?
C35 C34 H27 110.1(5) . . ?
O35 C35 C36 107.4(4) . . ?
O35 C35 C34 108.9(4) . . ?
C36 C35 C34 115.5(4) . . ?
O35 C35 H28 107.9(4) . . ?
C36 C35 H28 109.0(5) . . ?
C34 C35 H28 107.9(5) . . ?
O36 C36 C35 115.4(5) . . ?
O36 C36 H22 108.0(5) . . ?
C35 C36 H22 108.8(5) . . ?
O36 C36 H23 107.7(5) . . ?
C35 C36 H23 108.8(5) . . ?
H22 C36 H23 107.8(6) . . ?
O45 C41 O41 111.0(5) . . ?
O45 C41 C42 111.1(5) . . ?
O41 C41 C42 108.0(5) . . ?
O45 C41 H15 107.9(6) . . ?
O41 C41 H15 108.7(5) . . ?
C42 C41 H15 110.2(5) . . ?
O42 C42 C43 111.3(5) . . ?
O42 C42 C41 110.6(5) . . ?
C43 C42 C41 111.7(5) . . ?
O42 C42 H16 107.3(5) . . ?
C43 C42 H16 107.9(5) . . ?
C41 C42 H16 107.8(6) . . ?
O43 C43 C42 109.1(5) . . ?
O43 C43 C44 107.8(5) . . ?
C42 C43 C44 111.7(6) . . ?
O43 C43 H17 108.7(6) . . ?
C42 C43 H17 109.6(5) . . ?
C44 C43 H17 109.8(6) . . ?
O44 C44 C43 111.8(6) . . ?
O44 C44 C45 107.7(5) . . ?
C43 C44 C45 110.2(5) . . ?
O44 C44 H18 109.4(6) . . ?
C43 C44 H18 108.8(6) . . ?
C45 C44 H18 108.8(6) . . ?
O45 C45 C46 105.4(6) . . ?
O45 C45 C44 111.0(5) . . ?
C46 C45 C44 114.1(5) . . ?
O45 C45 H19 109.1(5) . . ?
C46 C45 H19 109.0(6) . . ?
C44 C45 H19 108.1(6) . . ?
O46 C46 C45 110.5(5) . . ?
O46 C46 H20 110.1(6) . . ?
C45 C46 H20 111.7(7) . . ?
O46 C46 H21 107.6(7) . . ?
C45 C46 H21 109.2(6) . . ?
H20 C46 H21 107.7(7) . . ?
N11 C101 C102 122.2(6) . . ?
N11 C101 H29 118.6(6) . . ?
C102 C101 H29 119.2(6) . . ?
C103 C102 C101 118.7(6) . . ?
C103 C102 H30 122.2(6) . . ?
C101 C102 H30 119.0(7) . . ?
C102 C103 C104 120.4(6) . . ?
C102 C103 H31 117.9(7) . . ?
C104 C103 H31 121.7(7) . . ?
C103 C104 C112 117.8(6) . . ?
C103 C104 C105 124.9(6) . . ?
C112 C104 C105 117.3(6) . . ?
C106 C105 C104 122.3(6) . . ?
C106 C105 H32 118.8(7) . . ?
C104 C105 H32 119.0(8) . . ?
C105 C106 C107 120.6(6) . . ?
C105 C106 H33 118.6(8) . . ?
C107 C106 H33 120.7(8) . . ?
C106 C107 C108 125.9(6) . . ?
C106 C107 C111 117.8(6) . . ?
C108 C107 C111 116.2(6) . . ?
C109 C108 C107 119.7(6) . . ?
C109 C108 H34 119.3(8) . . ?
C107 C108 H34 121.0(8) . . ?
C108 C109 C110 121.4(6) . . ?
C108 C109 H35 118.6(7) . . ?
C110 C109 H35 119.9(8) . . ?
N12 C110 C109 121.0(7) . . ?
N12 C110 H36 120.8(6) . . ?
C109 C110 H36 118.2(6) . . ?
N12 C111 C112 117.3(5) . . ?
N12 C111 C107 121.9(6) . . ?
C112 C111 C107 120.8(6) . . ?
N11 C112 C111 116.4(5) . . ?
N11 C112 C104 122.4(6) . . ?
C111 C112 C104 121.1(6) . . ?
N21 C113 C114 121.7(8) . . ?
N21 C113 H53 118.8(7) . . ?
C114 C113 H53 119.5(8) . . ?
C115 C114 C113 120.9(9) . . ?
C115 C114 H54 119.3(9) . . ?
C113 C114 H54 119.8(11) . . ?
C114 C115 C116 120.2(7) . . ?
C114 C115 H55 120.1(11) . . ?
C116 C115 H55 119.7(11) . . ?
C117 C116 C124 120.7(9) . . ?
C117 C116 C115 124.4(8) . . ?
C124 C116 C115 114.9(8) . . ?
C118 C117 C116 119.4(8) . . ?
C118 C117 H56 119.2(10) . . ?
C116 C117 H56 121.4(11) . . ?
C117 C118 C119 122.5(8) . . ?
C117 C118 H57 119.5(9) . . ?
C119 C118 H57 118.0(11) . . ?
C120 C119 C123 116.0(7) . . ?
C120 C119 C118 126.4(8) . . ?
C123 C119 C118 117.5(8) . . ?
C121 C120 C119 122.2(6) . . ?
C121 C120 H58 118.9(10) . . ?
C119 C120 H58 118.9(9) . . ?
C120 C121 C122 117.3(7) . . ?
C120 C121 H59 121.1(7) . . ?
C122 C121 H59 121.6(8) . . ?
N22 C122 C121 121.3(7) . . ?
N22 C122 H60 118.9(6) . . ?
C121 C122 H60 119.9(7) . . ?
N22 C123 C119 123.1(7) . . ?
N22 C123 C124 116.7(6) . . ?
C119 C123 C124 120.1(6) . . ?
N21 C124 C116 123.3(8) . . ?
N21 C124 C123 117.1(5) . . ?
C116 C124 C123 119.6(7) . . ?
N31 C125 C126 121.8(5) . . ?
N31 C125 H37 119.6(5) . . ?
C126 C125 H37 118.6(5) . . ?
C125 C126 C127 119.9(6) . . ?
C125 C126 H38 119.6(6) . . ?
C127 C126 H38 120.5(6) . . ?
C126 C127 C128 119.1(5) . . ?
C126 C127 H39 120.6(6) . . ?
C128 C127 H39 120.4(6) . . ?
C136 C128 C127 116.7(5) . . ?
C136 C128 C129 119.9(5) . . ?
C127 C128 C129 123.4(5) . . ?
C130 C129 C128 121.3(5) . . ?
C130 C129 H40 119.7(6) . . ?
C128 C129 H40 119.0(6) . . ?
C129 C130 C131 121.0(5) . . ?
C129 C130 H41 119.5(6) . . ?
C131 C130 H41 119.6(6) . . ?
C135 C131 C132 117.9(5) . . ?
C135 C131 C130 118.2(5) . . ?
C132 C131 C130 123.9(5) . . ?
C133 C132 C131 118.0(5) . . ?
C133 C132 H42 121.6(6) . . ?
C131 C132 H42 120.4(5) . . ?
C132 C133 C134 120.5(5) . . ?
C132 C133 H43 119.3(5) . . ?
C134 C133 H43 120.2(5) . . ?
N32 C134 C133 122.0(5) . . ?
N32 C134 H44 118.1(5) . . ?
C133 C134 H44 119.9(5) . . ?
N32 C135 C131 123.5(5) . . ?
N32 C135 C136 116.4(4) . . ?
C131 C135 C136 120.0(5) . . ?
N31 C136 C128 123.8(5) . . ?
N31 C136 C135 116.6(4) . . ?
C128 C136 C135 119.5(5) . . ?
N41 C137 C138 122.3(5) . . ?
N41 C137 H52 119.0(5) . . ?
C138 C137 H52 118.8(6) . . ?
C139 C138 C137 118.1(6) . . ?
C139 C138 H51 121.2(6) . . ?
C137 C138 H51 120.7(6) . . ?
C138 C139 C140 120.2(5) . . ?
C138 C139 H50 120.4(7) . . ?
C140 C139 H50 119.4(6) . . ?
C148 C140 C139 117.7(5) . . ?
C148 C140 C141 118.3(6) . . ?
C139 C140 C141 124.0(6) . . ?
C142 C141 C140 121.0(6) . . ?
C142 C141 H49 118.3(6) . . ?
C140 C141 H49 120.7(7) . . ?
C141 C142 C143 120.9(6) . . ?
C141 C142 H48 118.1(6) . . ?
C143 C142 H48 121.0(7) . . ?
C147 C143 C144 116.7(6) . . ?
C147 C143 C142 118.7(6) . . ?
C144 C143 C142 124.5(6) . . ?
C145 C144 C143 119.2(6) . . ?
C145 C144 H47 121.2(7) . . ?
C143 C144 H47 119.7(7) . . ?
C144 C145 C146 120.1(6) . . ?
C144 C145 H46 119.9(7) . . ?
C146 C145 H46 120.0(7) . . ?
N42 C146 C145 122.1(6) . . ?
N42 C146 H45 119.7(6) . . ?
C145 C146 H45 118.2(6) . . ?
N42 C147 C143 124.2(5) . . ?
N42 C147 C148 115.1(5) . . ?
C143 C147 C148 120.7(5) . . ?
N41 C148 C140 121.9(5) . . ?
N41 C148 C147 117.8(5) . . ?
C140 C148 C147 120.3(5) . . ?
N51 C149 C150 121.8(6) . . ?
N51 C149 H84 117.9(6) . . ?
C150 C149 H84 120.2(6) . . ?
C151 C150 C149 121.0(6) . . ?
C151 C150 H83 120.2(6) . . ?
C149 C150 H83 118.9(6) . . ?
C150 C151 C152 118.4(6) . . ?
C150 C151 H82 121.8(7) . . ?
C152 C151 H82 119.8(7) . . ?
C160 C152 C151 118.0(6) . . ?
C160 C152 C153 116.7(6) . . ?
C151 C152 C153 125.3(6) . . ?
C154 C153 C152 121.7(6) . . ?
C154 C153 H81 120.1(7) . . ?
C152 C153 H81 118.2(6) . . ?
C153 C154 C155 122.4(6) . . ?
C153 C154 H80 118.6(7) . . ?
C155 C154 H80 119.0(7) . . ?
C159 C155 C156 116.3(6) . . ?
C159 C155 C154 117.9(6) . . ?
C156 C155 C154 125.7(6) . . ?
C157 C156 C155 120.3(5) . . ?
C157 C156 H79 120.0(6) . . ?
C155 C156 H79 119.8(7) . . ?
C156 C157 C158 118.9(5) . . ?
C156 C157 H78 121.3(6) . . ?
C158 C157 H78 119.8(7) . . ?
N52 C158 C157 123.0(6) . . ?
N52 C158 H77 118.9(6) . . ?
C157 C158 H77 118.1(6) . . ?
N52 C159 C155 123.3(5) . . ?
N52 C159 C160 117.1(5) . . ?
C155 C159 C160 119.6(5) . . ?
N51 C160 C152 122.7(5) . . ?
N51 C160 C159 115.6(5) . . ?
C152 C160 C159 121.6(5) . . ?
N61 C161 C162 124.0(6) . . ?
N61 C161 H68 118.5(6) . . ?
C162 C161 H68 117.5(6) . . ?
C161 C162 C163 119.5(6) . . ?
C161 C162 H67 120.3(7) . . ?
C163 C162 H67 120.2(7) . . ?
C162 C163 C164 118.9(6) . . ?
C162 C163 H66 119.9(7) . . ?
C164 C163 H66 121.2(7) . . ?
C172 C164 C163 117.2(5) . . ?
C172 C164 C165 118.3(6) . . ?
C163 C164 C165 124.5(6) . . ?
C166 C165 C164 121.1(6) . . ?
C166 C165 H65 119.8(7) . . ?
C164 C165 H65 119.1(7) . . ?
C165 C166 C167 120.9(6) . . ?
C165 C166 H64 120.0(7) . . ?
C167 C166 H64 119.0(7) . . ?
C171 C167 C168 116.1(6) . . ?
C171 C167 C166 120.2(6) . . ?
C168 C167 C166 123.7(6) . . ?
C169 C168 C167 120.0(6) . . ?
C169 C168 H63 120.3(7) . . ?
C167 C168 H63 119.7(7) . . ?
C168 C169 C170 120.1(6) . . ?
C168 C169 H62 120.3(6) . . ?
C170 C169 H62 119.6(7) . . ?
N62 C170 C169 120.7(6) . . ?
N62 C170 H61 119.7(6) . . ?
C169 C170 H61 119.5(6) . . ?
N62 C171 C167 124.4(6) . . ?
N62 C171 C172 116.4(5) . . ?
C167 C171 C172 119.1(6) . . ?
N61 C172 C164 124.6(5) . . ?
N61 C172 C171 115.1(5) . . ?
C164 C172 C171 120.3(5) . . ?
N71 C173 C174 121.4(5) . . ?
N71 C173 H92 119.1(6) . . ?
C174 C173 H92 119.5(6) . . ?
C175 C174 C173 120.1(6) . . ?
C175 C174 H91 120.0(6) . . ?
C173 C174 H91 119.9(6) . . ?
C174 C175 C176 119.2(6) . . ?
C174 C175 H90 120.5(7) . . ?
C176 C175 H90 120.3(7) . . ?
C184 C176 C175 117.0(6) . . ?
C184 C176 C177 119.1(6) . . ?
C175 C176 C177 123.9(6) . . ?
C178 C177 C176 120.5(6) . . ?
C178 C177 H89 121.3(6) . . ?
C176 C177 H89 118.3(7) . . ?
C177 C178 C179 121.7(6) . . ?
C177 C178 H88 118.9(7) . . ?
C179 C178 H88 119.4(7) . . ?
C183 C179 C180 116.7(6) . . ?
C183 C179 C178 118.2(6) . . ?
C180 C179 C178 124.9(6) . . ?
C181 C180 C179 118.6(5) . . ?
C181 C180 H87 120.8(6) . . ?
C179 C180 H87 120.6(7) . . ?
C180 C181 C182 122.0(6) . . ?
C180 C181 H86 120.6(6) . . ?
C182 C181 H86 117.4(6) . . ?
N72 C182 C181 120.8(6) . . ?
N72 C182 H85 119.1(5) . . ?
C181 C182 H85 120.1(5) . . ?
N72 C183 C179 123.4(5) . . ?
N72 C183 C184 116.1(5) . . ?
C179 C183 C184 120.5(5) . . ?
N71 C184 C176 123.0(5) . . ?
N71 C184 C183 117.0(5) . . ?
C176 C184 C183 119.9(5) . . ?
N81 C185 C186 121.5(5) . . ?
N81 C185 H76 119.4(5) . . ?
C186 C185 H76 119.1(6) . . ?
C187 C186 C185 119.9(5) . . ?
C187 C186 H75 121.0(6) . . ?
C185 C186 H75 119.1(6) . . ?
C186 C187 C188 119.9(5) . . ?
C186 C187 H74 119.1(6) . . ?
C188 C187 H74 120.9(6) . . ?
C196 C188 C187 116.7(5) . . ?
C196 C188 C189 118.0(5) . . ?
C187 C188 C189 125.3(5) . . ?
C190 C189 C188 122.1(5) . . ?
C190 C189 H73 118.3(6) . . ?
C188 C189 H73 119.6(6) . . ?
C189 C190 C191 120.7(5) . . ?
C189 C190 H72 119.3(6) . . ?
C191 C190 H72 120.0(6) . . ?
C195 C191 C192 117.8(5) . . ?
C195 C191 C190 117.8(5) . . ?
C192 C191 C190 124.3(5) . . ?
C193 C192 C191 119.2(5) . . ?
C193 C192 H71 119.7(6) . . ?
C191 C192 H71 121.0(6) . . ?
C192 C193 C194 119.8(6) . . ?
C192 C193 H70 120.6(6) . . ?
C194 C193 H70 119.6(6) . . ?
N82 C194 C193 122.1(5) . . ?
N82 C194 H69 119.5(6) . . ?
C193 C194 H69 118.4(6) . . ?
N82 C195 C191 122.6(5) . . ?
N82 C195 C196 116.0(5) . . ?
C191 C195 C196 121.3(5) . . ?
N81 C196 C188 123.4(5) . . ?
N81 C196 C195 116.6(5) . . ?
C188 C196 C195 120.0(5) . . ?

loop_
_geom_bond_atom_site_label_1
_geom_bond_atom_site_label_2
_geom_bond_distance
_geom_bond_site_symmetry_2
_geom_bond_publ_flag
Cu1 O1 1.927(4) . ?
Cu1 O28 1.933(4) . ?
Cu1 N11 2.013(5) . ?
Cu1 N12 2.031(5) . ?
Cu1 O17 2.534(3) . ?
Cu2 O1 1.913(4) . ?
Cu2 O18 1.948(4) . ?
Cu2 N21 2.009(5) . ?
Cu2 N22 2.021(5) . ?
Cu2 O29 2.421(4) . ?
Cu3 O27 1.955(4) . ?
Cu3 O17 1.957(4) . ?
Cu3 N31 2.025(4) . ?
Cu3 N32 2.026(4) . ?
Cu3 O3 2.274(4) . ?
Cu4 O19 1.931(3) . ?
Cu4 O29 1.977(4) . ?
Cu4 N42 2.007(5) . ?
Cu4 N41 2.012(4) . ?
Cu4 O4 2.212(4) . ?
Cu5 O2 1.943(4) . ?
Cu5 O38 1.983(4) . ?
Cu5 N52 2.021(5) . ?
Cu5 N51 2.045(5) . ?
Cu5 O48 2.697(4) . ?
Cu6 O2 1.929(4) . ?
Cu6 O47 1.939(4) . ?
Cu6 N61 1.989(5) . ?
Cu6 N62 2.059(5) . ?
Cu6 O39 2.385(3) . ?
Cu7 O48 1.943(4) . ?
Cu7 O37 1.958(4) . ?
Cu7 N71 1.990(5) . ?
Cu7 N72 2.022(4) . ?
Cu7 O5 2.287(4) . ?
Cu8 O39 1.954(3) . ?
Cu8 O49 1.976(4) . ?
Cu8 N82 1.999(4) . ?
Cu8 N81 2.032(4) . ?
Cu8 O6 2.232(4) . ?
P1 O19 1.512(4) . ?
P1 O18 1.519(4) . ?
P1 O17 1.524(4) . ?
P1 O11 1.609(4) . ?
P2 O28 1.512(4) . ?
P2 O27 1.521(4) . ?
P2 O29 1.523(4) . ?
P2 O21 1.601(4) . ?
P3 O38 1.506(4) . ?
P3 O39 1.523(4) . ?
P3 O37 1.529(4) . ?
P3 O31 1.608(4) . ?
P4 O47 1.503(4) . ?
P4 O48 1.510(4) . ?
P4 O49 1.523(4) . ?
P4 O41 1.611(4) . ?
O11 C11 1.425(6) . ?
O12 C12 1.412(7) . ?
O13 C13 1.426(7) . ?
O14 C14 1.436(7) . ?
O15 C11 1.406(7) . ?
O15 C15 1.432(7) . ?
O16 C16 1.450(9) . ?
O21 C21 1.422(6) . ?
O22 C22 1.428(7) . ?
O23 C23 1.438(6) . ?
O24 C24 1.434(7) . ?
O25 C21 1.398(6) . ?
O25 C25 1.446(6) . ?
O26 C26 1.437(8) . ?
O31 C31 1.436(6) . ?
O32 C32 1.432(7) . ?
O33 C33 1.430(6) . ?
O34 C34 1.429(6) . ?
O35 C31 1.401(6) . ?
O35 C35 1.440(6) . ?
O36 C36 1.442(7) . ?
O41 C41 1.429(7) . ?
O42 C42 1.434(7) . ?
O43 C43 1.459(8) . ?
O44 C44 1.415(8) . ?
O45 C41 1.399(7) . ?
O45 C45 1.440(8) . ?
O46 C46 1.417(8) . ?
O101 N101 1.226(11) . ?
O102 N101 1.256(11) . ?
O103 N101 1.282(13) . ?
O104 N102 1.266(6) . ?
O105 N102 1.250(6) . ?
O106 N102 1.236(6) . ?
O107 N103 1.283(9) . ?
O108 N103 1.350(10) . ?
O109 N103 1.258(10) . ?
O110 N104 1.214(8) . ?
O111 N104 1.250(8) . ?
O112 N104 1.249(9) . ?
O113 N105 1.234(11) . ?
O114 N105 1.276(13) . ?
O115 N105 1.262(12) . ?
O116 N106 1.268(9) . ?
O117 N106 1.248(9) . ?
O118 N106 1.231(8) . ?
N11 C101 1.322(8) . ?
N11 C112 1.373(7) . ?
N12 C110 1.306(8) . ?
N12 C111 1.382(8) . ?
N21 C113 1.328(9) . ?
N21 C124 1.349(9) . ?
N22 C122 1.341(9) . ?
N22 C123 1.364(8) . ?
N31 C125 1.323(7) . ?
N31 C136 1.356(7) . ?
N32 C134 1.327(7) . ?
N32 C135 1.349(6) . ?
N41 C137 1.308(7) . ?
N41 C148 1.363(7) . ?
N42 C146 1.309(8) . ?
N42 C147 1.371(7) . ?
N51 C149 1.344(7) . ?
N51 C160 1.362(7) . ?
N52 C158 1.313(7) . ?
N52 C159 1.360(8) . ?
N61 C161 1.343(8) . ?
N61 C172 1.369(7) . ?
N62 C170 1.324(8) . ?
N62 C171 1.354(8) . ?
N71 C173 1.328(7) . ?
N71 C184 1.353(7) . ?
N72 C182 1.328(7) . ?
N72 C183 1.362(7) . ?
N81 C185 1.332(7) . ?
N81 C196 1.352(7) . ?
N82 C194 1.311(7) . ?
N82 C195 1.376(7) . ?
C11 C12 1.528(8) . ?
C11 H1 0.951(5) . ?
C12 C13 1.527(8) . ?
C12 H2 0.953(5) . ?
C13 C14 1.498(9) . ?
C13 H3 0.950(5) . ?
C14 C15 1.559(9) . ?
C14 H4 0.958(6) . ?
C15 C16 1.507(9) . ?
C15 H5 0.963(6) . ?
C16 H6 0.969(7) . ?
C16 H7 0.952(8) . ?
C21 C22 1.533(7) . ?
C21 H10 0.953(5) . ?
C22 C23 1.501(8) . ?
C22 H11 0.958(5) . ?
C23 C24 1.518(8) . ?
C23 H12 0.973(6) . ?
C24 C25 1.533(8) . ?
C24 H13 0.974(6) . ?
C25 C26 1.510(8) . ?
C25 H14 0.957(6) . ?
C26 H8 0.951(6) . ?
C26 H9 0.965(6) . ?
C31 C32 1.527(7) . ?
C31 H24 0.965(5) . ?
C32 C33 1.502(7) . ?
C32 H25 0.954(5) . ?
C33 C34 1.525(7) . ?
C33 H26 0.957(5) . ?
C34 C35 1.524(7) . ?
C34 H27 0.955(5) . ?
C35 C36 1.492(8) . ?
C35 H28 0.960(5) . ?
C36 H22 0.959(6) . ?
C36 H23 0.960(6) . ?
C41 C42 1.517(9) . ?
C41 H15 0.956(6) . ?
C42 C43 1.486(9) . ?
C42 H16 0.967(6) . ?
C43 C44 1.512(9) . ?
C43 H17 0.967(6) . ?
C44 C45 1.520(9) . ?
C44 H18 0.965(6) . ?
C45 C46 1.501(9) . ?
C45 H19 0.951(6) . ?
C46 H20 0.942(8) . ?
C46 H21 0.979(7) . ?
C101 C102 1.411(8) . ?
C101 H29 0.942(6) . ?
C102 C103 1.375(10) . ?
C102 H30 0.955(7) . ?
C103 C104 1.377(10) . ?
C103 H31 0.952(6) . ?
C104 C112 1.398(8) . ?
C104 C105 1.429(9) . ?
C105 C106 1.356(12) . ?
C105 H32 0.947(7) . ?
C106 C107 1.428(11) . ?
C106 H33 0.957(7) . ?
C107 C108 1.427(10) . ?
C107 C111 1.413(8) . ?
C108 C109 1.331(11) . ?
C108 H34 0.971(6) . ?
C109 C110 1.408(10) . ?
C109 H35 0.943(7) . ?
C110 H36 0.967(7) . ?
C111 C112 1.404(9) . ?
C113 C114 1.397(11) . ?
C113 H53 0.996(9) . ?
C114 C115 1.321(14) . ?
C114 H54 0.990(10) . ?
C115 C116 1.454(14) . ?
C115 H55 0.972(8) . ?
C116 C117 1.410(13) . ?
C116 C124 1.413(10) . ?
C117 C118 1.359(14) . ?
C117 H56 0.950(8) . ?
C118 C119 1.459(12) . ?
C118 H57 0.976(8) . ?
C119 C120 1.392(13) . ?
C119 C123 1.408(10) . ?
C120 C121 1.410(12) . ?
C120 H58 0.975(7) . ?
C121 C122 1.422(9) . ?
C121 H59 0.985(8) . ?
C122 H60 0.968(7) . ?
C123 C124 1.430(11) . ?
C125 C126 1.396(8) . ?
C125 H37 0.964(6) . ?
C126 C127 1.388(9) . ?
C126 H38 0.966(6) . ?
C127 C128 1.408(8) . ?
C127 H39 0.964(6) . ?
C128 C136 1.397(7) . ?
C128 C129 1.418(8) . ?
C129 C130 1.330(9) . ?
C129 H40 0.961(6) . ?
C130 C131 1.470(8) . ?
C130 H41 0.967(6) . ?
C131 C135 1.390(7) . ?
C131 C132 1.412(8) . ?
C132 C133 1.367(8) . ?
C132 H42 0.963(5) . ?
C133 C134 1.400(7) . ?
C133 H43 0.960(6) . ?
C134 H44 0.956(5) . ?
C135 C136 1.438(7) . ?
C137 C138 1.432(8) . ?
C137 H52 0.959(6) . ?
C138 C139 1.373(9) . ?
C138 H51 0.968(6) . ?
C139 C140 1.406(9) . ?
C139 H50 0.960(6) . ?
C140 C148 1.403(8) . ?
C140 C141 1.439(9) . ?
C141 C142 1.363(10) . ?
C141 H49 0.961(6) . ?
C142 C143 1.435(9) . ?
C142 H48 0.955(6) . ?
C143 C147 1.391(8) . ?
C143 C144 1.401(10) . ?
C144 C145 1.369(10) . ?
C144 H47 0.973(6) . ?
C145 C146 1.410(9) . ?
C145 H46 0.968(7) . ?
C146 H45 0.960(6) . ?
C147 C148 1.423(8) . ?
C149 C150 1.392(8) . ?
C149 H84 0.944(6) . ?
C150 C151 1.362(10) . ?
C150 H83 0.980(6) . ?
C151 C152 1.413(9) . ?
C151 H82 0.962(6) . ?
C152 C160 1.400(8) . ?
C152 C153 1.441(9) . ?
C153 C154 1.334(10) . ?
C153 H81 0.961(7) . ?
C154 C155 1.430(9) . ?
C154 H80 0.970(6) . ?
C155 C159 1.397(8) . ?
C155 C156 1.402(9) . ?
C156 C157 1.367(10) . ?
C156 H79 0.968(6) . ?
C157 C158 1.390(8) . ?
C157 H78 0.968(6) . ?
C158 H77 0.964(6) . ?
C159 C160 1.433(8) . ?
C161 C162 1.382(9) . ?
C161 H68 0.961(6) . ?
C162 C163 1.383(10) . ?
C162 H67 0.945(7) . ?
C163 C164 1.410(10) . ?
C163 H66 0.981(7) . ?
C164 C172 1.392(8) . ?
C164 C165 1.460(9) . ?
C165 C166 1.341(10) . ?
C165 H65 0.967(7) . ?
C166 C167 1.416(10) . ?
C166 H64 0.953(6) . ?
C167 C171 1.398(8) . ?
C167 C168 1.412(10) . ?
C168 C169 1.355(10) . ?
C168 H63 0.953(6) . ?
C169 C170 1.431(8) . ?
C169 H62 0.960(7) . ?
C170 H61 0.970(7) . ?
C171 C172 1.440(8) . ?
C173 C174 1.412(8) . ?
C173 H92 0.969(6) . ?
C174 C175 1.359(10) . ?
C174 H91 0.971(6) . ?
C175 C176 1.421(10) . ?
C175 H90 0.946(6) . ?
C176 C184 1.402(8) . ?
C176 C177 1.439(9) . ?
C177 C178 1.340(10) . ?
C177 H89 0.956(6) . ?
C178 C179 1.439(9) . ?
C178 H88 0.967(6) . ?
C179 C183 1.401(8) . ?
C179 C180 1.408(9) . ?
C180 C181 1.361(9) . ?
C180 H87 0.971(6) . ?
C181 C182 1.384(8) . ?
C181 H86 0.974(6) . ?
C182 H85 0.956(6) . ?
C183 C184 1.418(8) . ?
C185 C186 1.390(8) . ?
C185 H76 0.960(5) . ?
C186 C187 1.369(9) . ?
C186 H75 0.956(6) . ?
C187 C188 1.395(9) . ?
C187 H74 0.955(6) . ?
C188 C196 1.395(8) . ?
C188 C189 1.433(8) . ?
C189 C190 1.350(9) . ?
C189 H73 0.958(6) . ?
C190 C191 1.450(8) . ?
C190 H72 0.954(5) . ?
C191 C195 1.382(8) . ?
C191 C192 1.386(8) . ?
C192 C193 1.373(8) . ?
C192 H71 0.970(6) . ?
C193 C194 1.391(8) . ?
C193 H70 0.957(6) . ?
C194 H69 0.954(5) . ?
C195 C196 1.435(8) . ?
